data_7021233
loop_
_publ_author_name
'Liao, Zuolei'
'Ling, Jie'
'Reinke, Laura R.'
'Szymanowski, Jennifer E. S.'
'Sigmon, Ginger E.'
'Burns, Peter C.'

_publ_section_title
;
 Cage clusters built from uranyl ions bridged through peroxo and
 1-hydroxyethane-1,1-diphosphonic acid ligands.
;
_journal_issue 19
_journal_name_full 'Dalton transactions (Cambridge, England : 2003)'
_journal_page_first 6793
_journal_page_last 6802
_journal_paper_doi 10.1039/c3dt33025g
_journal_volume 42
_journal_year 2013
_chemical_formula_sum 'C16 K10 O152 P20 U16'
_chemical_formula_weight 7443.04
_chemical_name_common U16L8P4
_chemical_name_systematic
;
?
;
_space_group_IT_number 1
_symmetry_cell_setting triclinic
_symmetry_space_group_name_Hall 'P 1'
_symmetry_space_group_name_H-M 'P 1'
_atom_sites_solution_hydrogens none
_atom_sites_solution_primary direct
_atom_sites_solution_secondary difmap
_audit_creation_method SHELXL-97
_cell_angle_alpha 97.0240(10)
_cell_angle_beta 114.8740(10)
_cell_angle_gamma 107.0110(10)
_cell_formula_units_Z 1
_cell_length_a 17.9229(14)
_cell_length_b 17.9432(14)
_cell_length_c 19.3913(16)
_cell_measurement_reflns_used 47383
_cell_measurement_temperature 100(2)
_cell_measurement_theta_max 28.90
_cell_measurement_theta_min 1.21
_cell_volume 5189.3(7)
_computing_structure_refinement 'SHELXL-97 (Sheldrick, 2008)'
_computing_structure_solution 'SHELXS-97 (Sheldrick, 2008)'
_diffrn_ambient_temperature 100(2)
_diffrn_detector_area_resol_mean 0
_diffrn_measured_fraction_theta_full 0.996
_diffrn_measured_fraction_theta_max 0.996
_diffrn_measurement_device_type 'Bruker APEX'
_diffrn_measurement_method '0.3 wide w/ exposures'
_diffrn_radiation_monochromator graphite
_diffrn_radiation_source 'fine-focus sealed tube'
_diffrn_radiation_type MoK\a
_diffrn_radiation_wavelength 0.71073
_diffrn_reflns_av_R_equivalents 0.0228
_diffrn_reflns_av_sigmaI/netI 0.0480
_diffrn_reflns_limit_h_max 21
_diffrn_reflns_limit_h_min -21
_diffrn_reflns_limit_k_max 20
_diffrn_reflns_limit_k_min -21
_diffrn_reflns_limit_l_max 23
_diffrn_reflns_limit_l_min -22
_diffrn_reflns_number 38719
_diffrn_reflns_theta_full 25.00
_diffrn_reflns_theta_max 25.00
_diffrn_reflns_theta_min 1.21
_diffrn_standards_decay_% 0
_diffrn_standards_interval_count N/A
_diffrn_standards_interval_time N/A
_diffrn_standards_number N/A
_exptl_absorpt_coefficient_mu 12.885
_exptl_absorpt_correction_T_max 0.645
_exptl_absorpt_correction_T_min 0.343
_exptl_absorpt_correction_type multi-scan
_exptl_absorpt_process_details SADABS
_exptl_crystal_colour yellow
_exptl_crystal_density_diffrn 2.382
_exptl_crystal_density_meas ?
_exptl_crystal_density_method 'not measured'
_exptl_crystal_description plate
_exptl_crystal_F_000 3274
_exptl_crystal_size_max 0.08
_exptl_crystal_size_mid 0.07
_exptl_crystal_size_min 0.03
_refine_diff_density_max 4.463
_refine_diff_density_min -3.586
_refine_diff_density_rms 0.356
_refine_ls_abs_structure_details 'Flack H D (1983), Acta Cryst. A39, 876-881'
_refine_ls_abs_structure_Flack 0.510(12)
_refine_ls_extinction_method none
_refine_ls_goodness_of_fit_ref 1.120
_refine_ls_hydrogen_treatment none
_refine_ls_matrix_type full
_refine_ls_number_parameters 902
_refine_ls_number_reflns 30690
_refine_ls_number_restraints 3
_refine_ls_restrained_S_all 1.120
_refine_ls_R_factor_all 0.0638
_refine_ls_R_factor_gt 0.0491
_refine_ls_shift/su_max 0.069
_refine_ls_shift/su_mean 0.003
_refine_ls_structure_factor_coef Fsqd
_refine_ls_weighting_details 'calc w=1/[\s^2^(Fo^2^)+(0.0767P)^2^+101.8191P] where P=(Fo^2^+2Fc^2^)/3'
_refine_ls_weighting_scheme calc
_refine_ls_wR_factor_gt 0.1399
_refine_ls_wR_factor_ref 0.1517
_reflns_number_gt 25115
_reflns_number_total 30690
_reflns_threshold_expression >2sigma(I)
_cod_data_source_file c3dt33025g.txt
_cod_data_source_block u16l8p4
_cod_depositor_comments
;
The following automatic conversions were performed:

'_exptl_crystal_density_meas' value 'n/a' was changed to '?' - the
value is perceived as not measured.

Automatic conversion script
Id: cif_fix_values 3008 2015-01-20 13:52:24Z robertas 
;
_cod_original_sg_symbol_H-M P1
_cod_database_code 7021233

loop_
_symmetry_equiv_pos_as_xyz
'x, y, z'

loop_
_atom_site_label
_atom_site_type_symbol
_atom_site_fract_x
_atom_site_fract_y
_atom_site_fract_z
_atom_site_U_iso_or_equiv
_atom_site_adp_type
_atom_site_occupancy
_atom_site_symmetry_multiplicity
_atom_site_calc_flag
U1 U 0.70383(8) 0.48799(8) 0.85083(8) 0.0126(4) Uani 1 1 d
U2 U 0.51788(8) 0.24655(8) 0.75411(8) 0.0138(4) Uani 1 1 d
U3 U 0.56043(8) 0.61424(8) 0.56965(8) 0.0140(4) Uani 1 1 d
U4 U 0.66845(8) 0.50964(9) 1.05180(8) 0.0156(4) Uani 1 1 d
U5 U 0.06479(8) 0.42755(9) 0.50566(8) 0.0144(4) Uani 1 1 d
U6 U 0.02946(8) 0.44953(9) 0.70575(8) 0.0139(4) Uani 1 1 d
U7 U 0.21562(9) 0.69101(8) 0.80299(8) 0.0137(4) Uani 1 1 d
U8 U 0.45001(8) 0.66946(9) 1.12262(8) 0.0146(4) Uani 1 1 d
U9 U 0.28405(9) 0.26819(9) 0.43488(8) 0.0142(4) Uani 1 1 d
U10 U 0.17292(9) 0.32293(9) 0.98774(8) 0.0139(4) Uani 1 1 d
U11 U 0.25321(9) 0.66643(9) 0.60189(8) 0.0166(4) Uani 1 1 d
U12 U 0.47988(9) 0.27080(9) 0.95483(8) 0.0157(4) Uani 1 1 d
U13 U 0.60032(9) 0.82376(9) 1.05995(8) 0.0164(4) Uani 1 1 d
U14 U 0.64448(9) 0.78175(9) 0.76779(9) 0.0189(4) Uani 1 1 d
U15 U 0.13319(9) 0.11371(9) 0.49733(9) 0.0170(4) Uani 1 1 d
U16 U 0.08886(10) 0.15561(9) 0.78897(9) 0.0196(4) Uani 1 1 d
K1 K 0.2282(5) 0.5271(6) 0.9103(5) 0.028(2) Uani 1 1 d
K2 K 0.3049(4) 0.4887(4) 0.5353(6) 0.044(3) Uani 1 1 d
K3 K 0.4301(7) 0.4478(7) 1.0250(6) 0.048(3) Uiso 1 1 d
K4 K 0.0879(8) 0.2756(8) 0.6306(7) 0.055(3) Uani 1 1 d
K5 K 0.6501(8) 0.6721(8) 0.9316(6) 0.052(3) Uani 1 1 d
K6 K 0.4556(8) 0.7624(10) 0.8215(7) 0.071(4) Uani 1 1 d
K7 K 0.2814(7) 0.1867(10) 0.7360(6) 0.070(4) Uani 1 1 d
K8 K 0.4314(4) 0.4430(3) 0.8133(3) 0.0348(12) Uani 1 1 d
K9 K 0.5029(6) 0.4077(5) 0.6459(5) 0.021(2) Uani 1 1 d
K10 K 0.7087(6) 0.3932(6) 0.5541(6) 0.086(3) Uiso 1 1 d
P1 P 0.7294(5) 0.5626(6) 0.6933(6) 0.014(2) Uani 1 1 d
P2 P 0.1063(6) 0.3263(7) 0.3587(6) 0.018(3) Uani 1 1 d
P3 P 0.0038(7) 0.3748(6) 0.8644(6) 0.015(3) Uani 1 1 d
P4 P 0.6248(7) 0.6078(6) 1.1988(6) 0.015(2) Uani 1 1 d
P5 P 0.4421(6) 0.1951(6) 0.5374(6) 0.015(3) Uani 1 1 d
P6 P 0.2911(6) 0.7437(7) 1.0167(6) 0.015(3) Uani 1 1 d
P7 P -0.0112(7) 0.2110(7) 0.4110(6) 0.019(3) Uani 1 1 d
P8 P 0.2695(7) 0.1146(7) 0.9001(6) 0.018(2) Uani 1 1 d
P9 P 0.3262(7) 0.0763(7) 0.5900(6) 0.018(3) Uani 1 1 d
P10 P 0.3431(6) 0.2517(6) 1.0558(6) 0.014(2) Uiso 1 1 d
P11 P 0.2635(6) 0.5215(6) 1.1337(5) 0.015(2) Uani 1 1 d
P12 P 0.4073(6) 0.8597(6) 0.9634(6) 0.013(2) Uani 1 1 d
P13 P 0.3898(7) 0.6868(7) 0.5021(6) 0.019(2) Uani 1 1 d
P14 P 0.7450(7) 0.7280(7) 1.1471(7) 0.019(3) Uani 1 1 d
P15 P -0.0626(6) 0.2411(7) 0.7082(6) 0.018(3) Uani 1 1 d
P16 P 0.4698(6) 0.4167(6) 0.4251(6) 0.015(2) Uani 1 1 d
P17 P 0.4641(6) 0.8242(6) 0.6517(6) 0.015(2) Uani 1 1 d
P18 P 0.8001(6) 0.6958(7) 0.8472(6) 0.016(2) Uani 1 1 d
P19 P 0.0358(8) 0.0103(8) 0.6083(8) 0.044(3) Uiso 1 1 d
P20 P 0.6952(9) 0.9263(7) 0.9469(7) 0.037(3) Uani 1 1 d
O1 O 0.5416(16) 0.7266(16) 0.6295(15) 0.0212(2) Uiso 1 1 d
O2 O 0.2424(14) 0.3943(14) 0.9553(14) 0.0212(2) Uiso 1 1 d
O3 O 0.1905(17) 0.2099(17) 0.9255(16) 0.0212(2) Uiso 1 1 d
O4 O 0.0535(15) 0.4308(16) 0.8290(14) 0.0212(2) Uiso 1 1 d
O5 O 0.1331(12) 0.3918(13) 0.4340(12) 0.0212(2) Uiso 1 1 d
O6 O 0.4961(14) 0.5473(15) 0.5992(14) 0.0212(2) Uiso 1 1 d
O7 O 0.4145(12) 0.5949(14) 1.0311(14) 0.0212(2) Uiso 1 1 d
O8 O 0.6793(16) 0.5067(16) 0.7236(14) 0.0212(2) Uiso 1 1 d
O9 O 0.0599(16) 0.2577(16) 0.8504(15) 0.0212(2) Uiso 1 1 d
O10 O 0.0928(16) 0.5801(15) 0.7973(15) 0.0212(2) Uiso 1 1 d
O11 O 0.5558(14) 0.7485(13) 0.9731(13) 0.0212(2) Uiso 1 1 d
O12 O 0.5369(15) 0.6059(15) 1.1963(15) 0.0212(2) Uiso 1 1 d
O13 O 0.1947(16) 0.3346(16) 0.3589(15) 0.0212(2) Uiso 1 1 d
O14 O 0.6112(12) 0.5468(14) 1.1310(12) 0.0212(2) Uiso 1 1 d
O15 O 0.4349(13) 0.6310(14) 0.4829(13) 0.0212(2) Uiso 1 1 d
O16 O 0.6579(15) 0.3456(15) 0.8381(15) 0.0212(2) Uiso 1 1 d
O17 O 0.1837(14) 0.1984(13) 0.5902(13) 0.0212(2) Uiso 1 1 d
O18 O 0.5054(14) 0.8917(14) 0.9895(14) 0.0212(2) Uiso 1 1 d
O19 O 0.8089(13) 0.5447(13) 0.7009(13) 0.0212(2) Uiso 1 1 d
O20 O -0.0832(14) 0.3838(13) 0.8521(14) 0.0212(2) Uiso 1 1 d
O21 O 0.2716(13) 0.7492(14) 0.7249(11) 0.0212(2) Uiso 1 1 d
O22 O 0.1450(16) 0.2175(16) 0.4282(16) 0.0212(2) Uiso 1 1 d
O23 O 0.4583(15) 0.7712(15) 1.0605(14) 0.0212(2) Uiso 1 1 d
O24 O 0.5904(17) 0.7214(17) 1.1304(16) 0.0212(2) Uiso 1 1 d
O25 O 0.1727(12) 0.6887(13) 0.6701(13) 0.0212(2) Uiso 1 1 d
O26 O 0.3280(13) 0.3417(14) 0.5269(14) 0.0212(2) Uiso 1 1 d
O27 O 0.0751(16) 0.5866(15) 0.7170(15) 0.0212(2) Uiso 1 1 d
O28 O 0.6296(14) 0.3736(12) 1.0223(14) 0.0212(2) Uiso 1 1 d
O29 O -0.0122(15) 0.3078(13) 0.6884(14) 0.0212(2) Uiso 1 1 d
O30 O 0.6719(16) 0.6774(16) 0.7050(16) 0.0212(2) Uiso 1 1 d
O31 O 0.3316(12) 0.1702(14) 0.8828(12) 0.0212(2) Uiso 1 1 d
O32 O 0.1565(11) 0.5529(12) 0.4955(12) 0.0212(2) Uiso 1 1 d
O33 O 0.4346(13) 0.3355(14) 0.9002(13) 0.0212(2) Uiso 1 1 d
O34 O 0.4285(11) 0.8845(12) 0.6183(11) 0.0212(2) Uiso 1 1 d
O35 O 0.0086(13) 0.4704(14) 0.5853(13) 0.0212(2) Uiso 1 1 d
O36 O 0.2223(14) 0.0490(15) 0.5642(14) 0.0212(2) Uiso 1 1 d
O37 O 0.2719(15) 0.1625(15) 0.4986(15) 0.0212(2) Uiso 1 1 d
O38 O -0.0222(15) 0.3783(15) 0.5693(15) 0.0212(2) Uiso 1 1 d
O39 O 0.3776(13) 0.9303(14) 0.9663(12) 0.0212(2) Uiso 1 1 d
O40 O 0.6677(16) 0.5529(15) 0.6080(15) 0.0212(2) Uiso 1 1 d
O41 O 0.5509(12) 0.2510(14) 0.8835(13) 0.0212(2) Uiso 1 1 d
O42 O 0.4673(14) 0.1889(14) 0.8420(11) 0.0212(2) Uiso 1 1 d
O43 O 0.1094(14) 0.5734(13) 0.5358(14) 0.0212(2) Uiso 1 1 d
O44 O 0.2921(13) 0.6014(15) 0.6604(13) 0.0212(2) Uiso 1 1 d
O45 O 0.4611(15) 0.3149(15) 0.7482(14) 0.0212(2) Uiso 1 1 d
O46 O 0.3072(13) 0.3118(15) 1.0795(14) 0.0212(2) Uiso 1 1 d
O47 O 0.7521(16) 0.5547(16) 0.9848(15) 0.0212(2) Uiso 1 1 d
O48 O 0.2682(15) 0.6193(16) 0.8034(14) 0.0212(2) Uiso 1 1 d
O49 O 0.3921(13) 0.7613(14) 0.6668(12) 0.0212(2) Uiso 1 1 d
O50 O 0.3783(16) 0.1441(17) 0.6704(16) 0.0212(2) Uiso 1 1 d
O51 O 0.7093(13) 0.6488(13) 1.0738(11) 0.0212(2) Uiso 1 1 d
O52 O 0.0666(16) 0.3805(15) 0.9505(15) 0.0212(2) Uiso 1 1 d
O53 O 0.3769(14) 0.3765(14) 0.4060(14) 0.0212(2) Uiso 1 1 d
O54 O 0.3630(14) 0.0112(15) 0.5996(12) 0.0212(2) Uiso 1 1 d
O55 O 0.2917(11) 0.0453(13) 0.9294(11) 0.0212(2) Uiso 1 1 d
O56 O 0.6386(16) 0.3525(15) 0.7580(15) 0.0212(2) Uiso 1 1 d
O57 O 0.3789(11) 0.2136(14) 1.1225(13) 0.0212(2) Uiso 1 1 d
O58 O 0.1119(14) 0.2582(15) 1.0261(12) 0.0212(2) Uiso 1 1 d
O59 O 0.7666(16) 0.5194(16) 1.1371(14) 0.0212(2) Uiso 1 1 d
O60 O 0.2516(11) 0.6892(12) 0.9344(11) 0.0212(2) Uiso 1 1 d
O61 O 0.7331(13) 0.4678(15) 0.9785(13) 0.0212(2) Uiso 1 1 d
O62 O 0.3573(17) 0.7931(17) 0.8866(16) 0.0212(2) Uiso 1 1 d
O63 O -0.0830(15) 0.4418(15) 0.6782(13) 0.0212(2) Uiso 1 1 d
O64 O 0.0403(13) 0.3278(11) 0.2807(13) 0.0212(2) Uiso 1 1 d
O65 O 0.7290(14) 0.7961(15) 1.1075(13) 0.0212(2) Uiso 1 1 d
O66 O 0.6275(14) 0.6803(15) 0.5383(13) 0.0212(2) Uiso 1 1 d
O67 O 0.6400(11) 0.8999(13) 1.1465(12) 0.0212(2) Uiso 1 1 d
O68 O 0.0166(13) 0.2821(14) 0.4718(11) 0.0212(2) Uiso 1 1 d
O69 O 0.3432(12) 0.7205(14) 0.4341(13) 0.0212(2) Uiso 1 1 d
O70 O 0.7458(15) 0.6231(14) 0.8675(15) 0.0212(2) Uiso 1 1 d
O71 O 0.2324(14) 0.4332(12) 1.1062(13) 0.0212(2) Uiso 1 1 d
O72 O 0.3275(14) 0.6411(14) 0.5311(13) 0.0212(2) Uiso 1 1 d
O73 O 0.5896(12) 0.3944(12) 1.0707(12) 0.0212(2) Uiso 1 1 d
O74 O 0.8145(15) 0.4919(16) 0.8726(13) 0.0212(2) Uiso 1 1 d
O75 O -0.0340(16) 0.4171(16) 0.4154(14) 0.0212(2) Uiso 1 1 d
O76 O 0.6889(14) 0.5976(11) 1.2759(13) 0.0212(2) Uiso 1 1 d
O77 O 0.5040(14) 0.5144(12) 0.4560(13) 0.0212(2) Uiso 1 1 d
O78 O 0.5011(11) 0.1525(11) 0.5285(9) 0.0212(2) Uiso 1 1 d
O79 O 0.5244(11) 0.2035(13) 1.0139(12) 0.0212(2) Uiso 1 1 d
O80 O -0.0016(14) 0.1380(15) 0.4430(13) 0.0212(2) Uiso 1 1 d
O81 O 0.3631(14) 0.5680(14) 1.1520(14) 0.0212(2) Uiso 1 1 d
O82 O -0.0361(14) 0.1732(12) 0.6964(13) 0.0212(2) Uiso 1 1 d
O83 O 0.4827(14) 0.7386(14) 1.2094(12) 0.0212(2) Uiso 1 1 d
O84 O 0.2440(14) 0.1940(15) 0.3393(12) 0.0212(2) Uiso 1 1 d
O85 O 0.1617(15) 0.7646(16) 0.8025(15) 0.0212(2) Uiso 1 1 d
O86 O 0.7745(14) 0.7740(13) 0.8643(14) 0.0212(2) Uiso 1 1 d
O87 O 0.5702(16) 0.1759(16) 0.7541(15) 0.0212(2) Uiso 1 1 d
O88 O 0.1632(16) 0.4347(16) 0.5884(15) 0.0212(2) Uiso 1 1 d
O89 O 0.4954(11) 0.2439(12) 0.6247(12) 0.0212(2) Uiso 1 1 d
O90 O 0.4099(15) 0.2930(15) 1.0314(13) 0.0212(2) Uiso 1 1 d
O91 O 0.5899(13) 0.4790(12) 0.8210(13) 0.0212(2) Uiso 1 1 d
O92 O 0.1363(13) 0.4478(12) 0.7322(13) 0.0212(2) Uiso 1 1 d
O93 O 0.2471(11) 0.7880(11) 1.0460(9) 0.0212(2) Uiso 1 1 d
O94 O 0.3138(14) 0.6846(12) 1.0699(13) 0.0212(2) Uiso 1 1 d
O95 O 0.9666(14) 0.5852(14) 0.8365(12) 0.0212(2) Uiso 1 1 d
O96 O 0.4194(14) 0.2437(13) 0.4814(13) 0.0212(2) Uiso 1 1 d
O97 O 0.5050(10) 0.5979(12) 0.3456(11) 0.0212(2) Uiso 1 1 d
O98 O 0.4747(11) 0.3885(12) 0.3459(9) 0.0212(2) Uiso 1 1 d
O99 O 0.5715(16) 0.5050(16) 0.9662(15) 0.0212(2) Uiso 1 1 d
O100 O 0.5599(12) 0.8592(13) 0.7364(12) 0.0212(2) Uiso 1 1 d
O101 O 0.1727(10) 0.2431(10) 0.7800(10) 0.0212(2) Uiso 1 1 d
O102 O -0.1041(12) 0.1855(12) 0.3376(10) 0.0212(2) Uiso 1 1 d
O103 O 0.8370(12) 0.7478(12) 1.2052(10) 0.0212(2) Uiso 1 1 d
O104 O 0.0799(11) 0.0325(13) 0.4048(12) 0.0212(2) Uiso 1 1 d
O105 O 0.5782(10) 0.7104(10) 0.7894(10) 0.0212(2) Uiso 1 1 d
O106 O 0.1839(12) 0.0755(13) 0.8286(12) 0.0212(2) Uiso 1 1 d
O107 O -0.2306(14) 0.3509(14) 0.7127(12) 0.0212(2) Uiso 1 1 d
O108 O 0.2444(10) 0.3410(12) 1.2196(11) 0.0212(2) Uiso 1 1 d
O109 O 0.2210(11) 0.7321(13) 0.5486(12) 0.0212(2) Uiso 1 1 d
O110 O 0.8905(11) 0.7123(11) 0.8915(12) 0.0212(2) Uiso 1 1 d
O111 O 0.2443(11) 0.5452(12) 1.1954(9) 0.0212(2) Uiso 1 1 d
O112 O 0.5230(12) 0.3863(14) 0.4961(13) 0.0212(2) Uiso 1 1 d
O113 O -0.1696(11) 0.2122(11) 0.6649(12) 0.0212(2) Uiso 1 1 d
O114 O 0.2008(13) 0.5457(14) 1.0597(14) 0.0212(2) Uiso 1 1 d
O115 O 0.0427(11) 0.0274(12) 0.5313(9) 0.0212(2) Uiso 1 1 d
O116 O 0.4420(11) 0.4347(12) 1.2214(11) 0.0212(2) Uiso 1 1 d
O117 O 0.6789(11) 0.9023(12) 1.0094(9) 0.0212(2) Uiso 1 1 d
O118 O 0.3053(11) 0.5099(13) 0.3461(11) 0.0212(2) Uiso 1 1 d
O119 O 0.0108(11) 0.0729(11) 0.7935(9) 0.0212(2) Uiso 1 1 d
O120 O 0.7175(11) 0.8569(11) 0.7445(9) 0.0212(2) Uiso 1 1 d
O121 O -0.1956(9) 0.3044(9) 0.9073(8) 0.0212(2) Uiso 1 1 d
O122 O 0.0784(11) 0.7101(11) 1.0015(9) 0.0212(2) Uiso 1 1 d
O123 O 0.2263(9) -0.0771(9) 0.7849(8) 0.0212(2) Uiso 1 1 d
O124 O 0.6592(11) 0.2268(11) 0.5379(9) 0.0212(2) Uiso 1 1 d
O125 O 0.2105(9) 0.9163(9) 0.9980(9) 0.0212(2) Uiso 1 1 d
O126 O 0.4955(10) 0.0057(9) 0.5266(9) 0.0212(2) Uiso 1 1 d
O127 O 0.6838(9) 0.6708(9) 1.4060(8) 0.0212(2) Uiso 1 1 d
O128 O 0.3391(10) 0.8725(9) 0.4391(9) 0.0212(2) Uiso 1 1 d
O129 O 0.4289(10) 0.0817(9) 1.1140(9) 0.0212(2) Uiso 1 1 d
O130 O 0.6493(10) 0.8346(9) 0.8840(9) 0.0212(2) Uiso 1 1 d
O131 O 0.0517(10) 0.0724(9) 0.6721(9) 0.0212(2) Uiso 1 1 d
O132 O 0.6739(10) 0.9894(9) 0.9212(9) 0.0212(2) Uiso 1 1 d
O133 O 0.2703(9) -0.1006(9) 0.6584(9) 0.0212(2) Uiso 1 1 d
O134 O 0.4334(9) 1.0394(9) 0.8611(9) 0.0212(2) Uiso 1 1 d
O135 O 0.0638(9) 0.7894(9) 0.8703(8) 0.0212(2) Uiso 1 1 d
O136 O -0.1824(9) 0.2536(9) 0.5140(8) 0.0212(2) Uiso 1 1 d
O137 O 0.1520(9) -0.1151(9) 0.5424(8) 0.0212(2) Uiso 1 1 d
O138 O 0.8403(9) 0.8148(9) 1.0354(8) 0.0212(2) Uiso 1 1 d
O139 O 0.7425(9) 0.5768(9) 1.5066(8) 0.0212(2) Uiso 1 1 d
O140 O 0.2859(9) 0.2105(9) 1.2085(8) 0.0212(2) Uiso 1 1 d
O141 O 0.2991(9) 0.4165(9) 0.8451(8) 0.0212(2) Uiso 1 1 d
O142 O 0.3929(10) 0.6969(9) 1.3178(9) 0.0212(2) Uiso 1 1 d
O143 O 0.8675(9) 0.6752(9) 1.3304(8) 0.0212(2) Uiso 1 1 d
O144 O -0.0699(9) -0.0098(9) 0.5783(8) 0.0212(2) Uiso 1 1 d
O145 O 0.6713(9) 0.1724(9) 0.9485(8) 0.0212(2) Uiso 1 1 d
O146 O 0.8800(9) 0.4447(10) 1.0551(8) 0.0212(2) Uiso 1 1 d
O147 O -0.1761(9) 0.4437(10) 0.4875(8) 0.0212(2) Uiso 1 1 d
O148 O 0.4596(9) 0.5445(9) 0.2342(8) 0.0212(2) Uiso 1 1 d
O149 O 0.7987(9) 0.1245(9) 1.0916(8) 0.0212(2) Uiso 1 1 d
O150 O 0.4435(9) 0.5837(9) 0.8755(8) 0.0212(2) Uiso 1 1 d
O151 O 0.7910(9) 0.9964(9) 0.9860(8) 0.0212(2) Uiso 1 1 d
O152 O 0.1032(10) -0.0345(9) 0.6468(9) 0.0212(2) Uiso 1 1 d
C1 C 0.757(2) 0.671(2) 0.7434(18) 0.0167(10) Uiso 1 1 d
C2 C 0.0703(19) 0.227(2) 0.3748(16) 0.0167(10) Uiso 1 1 d
C3 C -0.023(2) 0.269(2) 0.8207(18) 0.0167(10) Uiso 1 1 d
C4 C 0.669(2) 0.713(2) 1.1919(16) 0.0167(10) Uiso 1 1 d
C5 C 0.3257(16) 0.1188(19) 0.5096(17) 0.0167(10) Uiso 1 1 d
C6 C 0.3959(17) 0.814(2) 1.0413(18) 0.0167(10) Uiso 1 1 d
C7 C 0.2496(18) 0.172(2) 0.9694(18) 0.0167(10) Uiso 1 1 d
C8 C 0.4925(18) 0.768(2) 0.5854(19) 0.0167(10) Uiso 1 1 d
C9 C 0.7062(16) 0.7681(14) 1.2678(15) 0.0167(10) Uiso 1 1 d
C10 C 0.2020(14) 0.1158(16) 1.0096(13) 0.0167(10) Uiso 1 1 d
C11 C 0.8197(18) 0.7246(18) 0.7130(13) 0.0167(10) Uiso 1 1 d
C12 C 0.0249(17) 0.1532(14) 0.2930(15) 0.0167(10) Uiso 1 1 d
C13 C -0.0914(18) 0.2080(18) 0.8300(13) 0.0167(10) Uiso 1 1 d
C14 C 0.5482(15) 0.8309(16) 0.5643(13) 0.0167(10) Uiso 1 1 d
C15 C 0.4363(17) 0.8911(15) 1.1241(15) 0.0167(10) Uiso 1 1 d
C16 C 0.2972(17) 0.0597(15) 0.4406(16) 0.0167(10) Uiso 1 1 d

loop_
_atom_site_aniso_label
_atom_site_aniso_U_11
_atom_site_aniso_U_22
_atom_site_aniso_U_33
_atom_site_aniso_U_23
_atom_site_aniso_U_13
_atom_site_aniso_U_12
U1 0.0138(6) 0.0154(8) 0.0129(7) 0.0038(6) 0.0081(5) 0.0085(6)
U2 0.0188(6) 0.0127(8) 0.0161(7) 0.0055(6) 0.0117(6) 0.0086(6)
U3 0.0195(6) 0.0132(8) 0.0154(7) 0.0063(6) 0.0096(6) 0.0117(6)
U4 0.0177(7) 0.0189(9) 0.0126(7) 0.0045(6) 0.0089(6) 0.0077(6)
U5 0.0185(7) 0.0145(8) 0.0139(7) 0.0042(6) 0.0102(6) 0.0076(6)
U6 0.0173(7) 0.0156(8) 0.0154(7) 0.0064(6) 0.0114(6) 0.0087(6)
U7 0.0206(7) 0.0109(8) 0.0140(7) 0.0040(6) 0.0108(6) 0.0079(6)
U8 0.0167(6) 0.0146(8) 0.0147(7) 0.0060(6) 0.0082(6) 0.0072(6)
U9 0.0191(7) 0.0128(8) 0.0155(8) 0.0062(6) 0.0096(6) 0.0097(6)
U10 0.0178(7) 0.0144(8) 0.0151(7) 0.0071(6) 0.0102(6) 0.0090(6)
U11 0.0247(7) 0.0151(8) 0.0156(7) 0.0059(6) 0.0130(6) 0.0094(7)
U12 0.0235(7) 0.0128(8) 0.0168(8) 0.0061(6) 0.0129(6) 0.0088(7)
U13 0.0209(7) 0.0155(8) 0.0178(7) 0.0060(6) 0.0116(6) 0.0099(6)
U14 0.0241(7) 0.0211(9) 0.0183(8) 0.0074(7) 0.0105(6) 0.0161(7)
U15 0.0200(7) 0.0149(9) 0.0220(8) 0.0074(7) 0.0130(6) 0.0089(7)
U16 0.0271(8) 0.0175(9) 0.0197(8) 0.0040(7) 0.0130(7) 0.0137(7)
K1 0.018(4) 0.035(5) 0.029(5) 0.025(4) 0.002(3) 0.015(4)
K2 0.008(2) -0.006(2) 0.115(7) -0.002(3) 0.018(3) 0.0040(17)
K4 0.092(6) 0.083(6) 0.063(6) 0.051(5) 0.062(5) 0.076(5)
K5 0.098(7) 0.098(8) 0.028(4) 0.045(4) 0.048(4) 0.087(6)
K6 0.056(5) 0.162(11) 0.037(6) 0.047(6) 0.033(5) 0.070(7)
K7 0.060(6) 0.183(12) 0.029(5) 0.060(6) 0.038(4) 0.092(7)
K8 0.040(3) 0.035(3) 0.040(3) 0.015(3) 0.024(2) 0.018(3)
K9 0.024(4) 0.005(4) 0.025(5) 0.002(3) 0.009(4) -0.001(3)
P1 0.006(4) 0.023(6) 0.016(5) 0.006(4) 0.007(4) 0.008(4)
P2 0.012(4) 0.024(6) 0.016(5) 0.007(4) 0.003(4) 0.010(4)
P3 0.028(5) 0.012(5) 0.016(5) 0.009(4) 0.014(4) 0.014(4)
P4 0.028(5) 0.015(5) 0.015(5) 0.008(4) 0.018(4) 0.012(4)
P5 0.018(4) 0.012(5) 0.014(5) -0.001(4) 0.008(4) 0.004(4)
P6 0.021(5) 0.017(6) 0.023(5) 0.015(4) 0.014(4) 0.017(4)
P7 0.019(5) 0.017(6) 0.022(5) 0.009(5) 0.009(4) 0.006(4)
P8 0.030(5) 0.018(5) 0.014(4) 0.007(4) 0.013(4) 0.014(4)
P9 0.025(5) 0.014(5) 0.022(5) 0.003(4) 0.015(4) 0.009(4)
P11 0.020(4) 0.028(6) 0.004(4) 0.009(4) 0.005(3) 0.015(4)
P12 0.019(4) 0.010(5) 0.016(5) 0.007(4) 0.009(4) 0.009(4)
P13 0.034(4) 0.021(4) 0.021(3) 0.013(2) 0.017(3) 0.025(3)
P14 0.018(5) 0.016(6) 0.026(6) 0.001(5) 0.012(5) 0.008(5)
P15 0.021(4) 0.019(6) 0.018(5) 0.004(4) 0.011(4) 0.009(4)
P16 0.018(4) 0.004(5) 0.030(6) 0.005(4) 0.018(4) 0.005(4)
P17 0.016(4) 0.011(5) 0.026(5) 0.010(4) 0.012(4) 0.008(4)
P18 0.018(4) 0.016(6) 0.019(5) 0.006(4) 0.009(4) 0.013(4)
P20 0.067(6) 0.019(4) 0.024(4) -0.001(3) 0.038(4) -0.008(3)

loop_
_atom_type_symbol
_atom_type_description
_atom_type_scat_dispersion_real
_atom_type_scat_dispersion_imag
_atom_type_scat_source
O O 0.0106 0.0060 'International Tables Vol C Tables 4.2.6.8 and 6.1.1.4'
P P 0.1023 0.0942 'International Tables Vol C Tables 4.2.6.8 and 6.1.1.4'
U U -9.6767 9.6646 'International Tables Vol C Tables 4.2.6.8 and 6.1.1.4'
K K 0.2009 0.2494 'International Tables Vol C Tables 4.2.6.8 and 6.1.1.4'
C C 0.0033 0.0016 'International Tables Vol C Tables 4.2.6.8 and 6.1.1.4'

loop_
_geom_angle_atom_site_label_1
_geom_angle_atom_site_label_2
_geom_angle_atom_site_label_3
_geom_angle
_geom_angle_site_symmetry_1
_geom_angle_site_symmetry_3
O91 U1 O74 175.4(10) . .
O91 U1 O70 89.9(9) . .
O74 U1 O70 92.2(10) . .
O91 U1 O47 91.7(9) . .
O74 U1 O47 92.9(9) . .
O70 U1 O47 70.9(9) . .
O91 U1 O16 89.0(9) . .
O74 U1 O16 89.1(10) . .
O70 U1 O16 177.3(9) . .
O47 U1 O16 106.8(9) . .
O91 U1 O61 94.7(9) . .
O74 U1 O61 88.7(9) . .
O70 U1 O61 106.6(9) . .
O47 U1 O61 35.9(9) . .
O16 U1 O61 71.1(9) . .
O91 U1 O8 87.4(9) . .
O74 U1 O8 89.2(10) . .
O70 U1 O8 74.1(9) . .
O47 U1 O8 145.0(9) . .
O16 U1 O8 108.2(9) . .
O61 U1 O8 177.8(8) . .
O91 U1 O56 86.5(9) . .
O74 U1 O56 89.5(10) . .
O70 U1 O56 146.9(9) . .
O47 U1 O56 142.0(9) . .
O16 U1 O56 35.4(9) . .
O61 U1 O56 106.5(9) . .
O8 U1 O56 72.9(9) . .
O91 U1 K9 50.6(7) . .
O74 U1 K9 124.9(7) . .
O70 U1 K9 101.0(6) . .
O47 U1 K9 142.0(6) . .
O16 U1 K9 80.1(6) . .
O61 U1 K9 135.4(5) . .
O8 U1 K9 46.0(6) . .
O56 U1 K9 52.7(6) . .
O91 U1 K5 58.5(7) . .
O74 U1 K5 125.3(8) . .
O70 U1 K5 41.5(7) . .
O47 U1 K5 52.0(7) . .
O16 U1 K5 136.1(6) . .
O61 U1 K5 82.3(6) . .
O8 U1 K5 99.5(7) . .
O56 U1 K5 144.7(6) . .
K9 U1 K5 96.8(2) . .
O91 U1 K8 10.7(7) . .
O74 U1 K8 170.5(8) . .
O70 U1 K8 96.2(6) . .
O47 U1 K8 85.7(6) . .
O16 U1 K8 82.4(6) . .
O61 U1 K8 84.7(5) . .
O8 U1 K8 97.4(6) . .
O56 U1 K8 85.9(6) . .
K9 U1 K8 57.74(16) . .
K5 U1 K8 60.5(2) . .
O87 U2 O45 176.7(11) . .
O87 U2 O41 89.3(10) . .
O45 U2 O41 93.5(9) . .
O87 U2 O16 87.9(10) . .
O45 U2 O16 94.6(9) . .
O41 U2 O16 71.1(9) . .
O87 U2 O50 90.7(11) . .
O45 U2 O50 86.8(10) . .
O41 U2 O50 108.4(9) . .
O16 U2 O50 178.5(9) . .
O87 U2 O89 88.0(10) . .
O45 U2 O89 89.3(9) . .
O41 U2 O89 175.7(6) . .
O16 U2 O89 105.5(8) . .
O50 U2 O89 74.9(8) . .
O87 U2 O56 91.6(11) . .
O45 U2 O56 89.2(10) . .
O41 U2 O56 107.3(8) . .
O16 U2 O56 36.4(9) . .
O50 U2 O56 144.2(9) . .
O89 U2 O56 69.4(8) . .
O87 U2 O42 90.0(11) . .
O45 U2 O42 91.4(10) . .
O41 U2 O42 33.8(7) . .
O16 U2 O42 104.8(8) . .
O50 U2 O42 74.6(9) . .
O89 U2 O42 149.5(7) . .
O56 U2 O42 141.1(8) . .
O87 U2 K9 129.7(9) . .
O45 U2 K9 48.9(9) . .
O41 U2 K9 131.2(6) . .
O16 U2 K9 81.2(7) . .
O50 U2 K9 100.2(7) . .
O89 U2 K9 49.4(5) . .
O56 U2 K9 52.9(6) . .
O42 U2 K9 140.3(6) . .
O87 U2 K7 123.1(9) . .
O45 U2 K7 55.9(8) . .
O41 U2 K7 79.1(5) . .
O16 U2 K7 136.6(7) . .
O50 U2 K7 44.2(7) . .
O89 U2 K7 105.2(4) . .
O56 U2 K7 145.1(7) . .
O42 U2 K7 52.0(5) . .
K9 U2 K7 96.5(3) . .
O87 U2 K8 166.9(8) . .
O45 U2 K8 16.4(7) . .
O41 U2 K8 79.2(5) . .
O16 U2 K8 82.4(6) . .
O50 U2 K8 98.9(7) . .
O89 U2 K8 103.1(4) . .
O56 U2 K8 85.9(6) . .
O42 U2 K8 84.0(6) . .
K9 U2 K8 57.50(16) . .
K7 U2 K8 61.2(3) . .
O6 U3 O66 178.0(12) . .
O6 U3 O77 88.9(10) . .
O66 U3 O77 89.7(10) . .
O6 U3 O15 89.5(10) . .
O66 U3 O15 91.6(9) . .
O77 U3 O15 76.1(8) . .
O6 U3 O40 91.1(10) . .
O66 U3 O40 87.3(10) . .
O77 U3 O40 79.1(8) . .
O15 U3 O40 155.1(9) . .
O6 U3 O1 91.9(11) . .
O66 U3 O1 90.1(11) . .
O77 U3 O1 144.7(8) . .
O15 U3 O1 68.6(8) . .
O40 U3 O1 136.2(9) . .
O6 U3 O30 89.7(10) . .
O66 U3 O30 90.7(9) . .
O77 U3 O30 147.8(9) . .
O15 U3 O30 136.1(9) . .
O40 U3 O30 68.9(9) . .
O1 U3 O30 67.5(9) . .
O6 U3 U14 87.9(8) . .
O66 U3 U14 93.5(8) . .
O77 U3 U14 176.4(6) . .
O15 U3 U14 102.1(6) . .
O40 U3 U14 102.8(6) . .
O1 U3 U14 33.8(6) . .
O30 U3 U14 33.9(7) . .
O6 U3 K9 29.1(8) . .
O66 U3 K9 149.0(8) . .
O77 U3 K9 79.2(6) . .
O15 U3 K9 113.1(6) . .
O40 U3 K9 62.4(6) . .
O1 U3 K9 115.6(7) . .
O30 U3 K9 84.2(7) . .
U14 U3 K9 98.86(13) . .
O6 U3 K2 33.3(8) . .
O66 U3 K2 147.5(7) . .
O77 U3 K2 79.2(6) . .
O15 U3 K2 56.3(6) . .
O40 U3 K2 119.7(6) . .
O1 U3 K2 82.3(6) . .
O30 U3 K2 114.8(7) . .
U14 U3 K2 97.22(14) . .
K9 U3 K2 58.54(17) . .
O59 U4 O99 177.2(12) . .
O59 U4 O28 88.5(10) . .
O99 U4 O28 94.2(10) . .
O59 U4 O14 90.4(10) . .
O99 U4 O14 89.4(10) . .
O28 U4 O14 108.8(8) . .
O59 U4 O51 93.2(10) . .
O99 U4 O51 84.1(10) . .
O28 U4 O51 175.8(8) . .
O14 U4 O51 75.0(8) . .
O59 U4 O73 89.7(10) . .
O99 U4 O73 92.8(10) . .
O28 U4 O73 37.6(8) . .
O14 U4 O73 71.2(8) . .
O51 U4 O73 146.1(8) . .
O59 U4 O61 85.7(10) . .
O99 U4 O61 94.6(10) . .
O28 U4 O61 69.1(9) . .
O14 U4 O61 175.6(7) . .
O51 U4 O61 107.2(8) . .
O73 U4 O61 106.7(8) . .
O59 U4 O47 91.1(10) . .
O99 U4 O47 87.6(10) . .
O28 U4 O47 104.8(9) . .
O14 U4 O47 146.3(9) . .
O51 U4 O47 71.4(8) . .
O73 U4 O47 142.4(9) . .
O61 U4 O47 36.0(8) . .
O59 U4 K3 127.5(9) . .
O99 U4 K3 53.8(9) . .
O28 U4 K3 81.5(6) . .
O14 U4 K3 46.7(5) . .
O51 U4 K3 100.4(6) . .
O73 U4 K3 53.0(5) . .
O61 U4 K3 135.3(5) . .
O47 U4 K3 141.3(6) . .
O59 U4 K5 124.6(9) . .
O99 U4 K5 52.7(9) . .
O28 U4 K5 136.2(6) . .
O14 U4 K5 99.5(6) . .
O51 U4 K5 40.1(5) . .
O73 U4 K5 145.0(5) . .
O61 U4 K5 84.4(6) . .
O47 U4 K5 53.3(7) . .
K3 U4 K5 95.5(2) . .
O59 U4 K8 168.0(9) . .
O99 U4 K8 13.9(9) . .
O28 U4 K8 82.0(6) . .
O14 U4 K8 99.6(4) . .
O51 U4 K8 95.8(5) . .
O73 U4 K8 87.2(5) . .
O61 U4 K8 84.0(5) . .
O47 U4 K8 84.3(6) . .
K3 U4 K8 58.44(17) . .
K5 U4 K8 60.50(19) . .
O88 U5 O75 175.8(12) . .
O88 U5 O35 92.8(10) . .
O75 U5 O35 91.5(10) . .
O88 U5 O5 83.3(10) . .
O75 U5 O5 92.5(9) . .
O35 U5 O5 175.2(7) . .
O88 U5 O38 91.0(10) . .
O75 U5 O38 92.1(10) . .
O35 U5 O38 37.5(8) . .
O5 U5 O38 144.9(8) . .
O88 U5 O68 89.2(10) . .
O75 U5 O68 89.1(10) . .
O35 U5 O68 109.7(8) . .
O5 U5 O68 73.1(8) . .
O38 U5 O68 72.2(8) . .
O88 U5 O43 92.6(10) . .
O75 U5 O43 89.1(10) . .
O35 U5 O43 70.5(8) . .
O5 U5 O43 106.8(8) . .
O38 U5 O43 108.0(9) . .
O68 U5 O43 178.2(7) . .
O88 U5 O32 86.8(9) . .
O75 U5 O32 92.5(9) . .
O35 U5 O32 105.1(8) . .
O5 U5 O32 72.0(8) . .
O38 U5 O32 142.4(8) . .
O68 U5 O32 145.1(7) . .
O43 U5 O32 34.9(7) . .
O88 U5 K2 50.6(9) . .
O75 U5 K2 126.1(8) . .
O35 U5 K2 132.0(5) . .
O5 U5 K2 43.3(5) . .
O38 U5 K2 141.5(6) . .
O68 U5 K2 100.7(5) . .
O43 U5 K2 80.3(6) . .
O32 U5 K2 51.7(5) . .
O88 U5 K4 53.4(8) . .
O75 U5 K4 127.2(9) . .
O35 U5 K4 81.3(6) . .
O5 U5 K4 98.4(6) . .
O38 U5 K4 52.5(7) . .
O68 U5 K4 46.8(5) . .
O43 U5 K4 134.7(6) . .
O32 U5 K4 140.1(5) . .
K2 U5 K4 94.3(2) . .
O92 U6 O63 174.9(10) . .
O92 U6 O27 93.9(9) . .
O63 U6 O27 91.3(10) . .
O92 U6 O35 93.0(9) . .
O63 U6 O35 88.9(9) . .
O27 U6 O35 69.9(9) . .
O92 U6 O4 86.3(10) . .
O63 U6 O4 91.9(10) . .
O27 U6 O4 109.1(9) . .
O35 U6 O4 178.7(9) . .
O92 U6 O10 91.5(9) . .
O63 U6 O10 92.5(10) . .
O27 U6 O10 36.8(9) . .
O35 U6 O10 106.7(9) . .
O4 U6 O10 72.3(9) . .
O92 U6 O29 83.4(8) . .
O63 U6 O29 91.6(10) . .
O27 U6 O29 175.7(9) . .
O35 U6 O29 106.9(9) . .
O4 U6 O29 74.0(9) . .
O10 U6 O29 146.2(9) . .
O92 U6 O38 89.7(9) . .
O63 U6 O38 88.9(9) . .
O27 U6 O38 107.4(9) . .
O35 U6 O38 37.5(8) . .
O4 U6 O38 143.4(9) . .
O10 U6 O38 144.2(9) . .
O29 U6 O38 69.4(9) . .
O92 U6 K1 52.9(8) . .
O63 U6 K1 128.0(7) . .
O27 U6 K1 80.8(6) . .
O35 U6 K1 133.5(5) . .
O4 U6 K1 45.3(6) . .
O10 U6 K1 52.6(6) . .
O29 U6 K1 99.9(6) . .
O38 U6 K1 142.6(6) . .
O92 U6 K4 51.8(7) . .
O63 U6 K4 124.0(8) . .
O27 U6 K4 134.1(7) . .
O35 U6 K4 81.2(6) . .
O4 U6 K4 99.1(7) . .
O10 U6 K4 143.1(6) . .
O29 U6 K4 41.8(6) . .
O38 U6 K4 52.2(7) . .
K1 U6 K4 95.4(2) . .
O48 U7 O85 180.0(14) . .
O48 U7 O21 89.5(10) . .
O85 U7 O21 90.5(10) . .
O48 U7 O62 88.6(10) . .
O85 U7 O62 91.4(10) . .
O21 U7 O62 71.3(9) . .
O48 U7 O25 94.8(9) . .
O85 U7 O25 85.2(10) . .
O21 U7 O25 39.1(7) . .
O62 U7 O25 110.2(9) . .
O48 U7 O60 85.8(9) . .
O85 U7 O60 94.2(9) . .
O21 U7 O60 143.6(6) . .
O62 U7 O60 72.5(8) . .
O25 U7 O60 177.3(7) . .
O48 U7 O27 90.0(10) . .
O85 U7 O27 90.0(10) . .
O21 U7 O27 107.7(8) . .
O62 U7 O27 178.3(10) . .
O25 U7 O27 68.9(8) . .
O60 U7 O27 108.4(8) . .
O48 U7 O10 86.9(10) . .
O85 U7 O10 93.2(10) . .
O21 U7 O10 143.2(8) . .
O62 U7 O10 145.1(9) . .
O25 U7 O10 104.7(8) . .
O60 U7 O10 72.6(8) . .
O27 U7 O10 35.8(9) . .
O48 U7 K1 50.0(9) . .
O85 U7 K1 130.0(9) . .
O21 U7 K1 139.4(6) . .
O62 U7 K1 100.5(7) . .
O25 U7 K1 132.7(6) . .
O60 U7 K1 46.2(5) . .
O27 U7 K1 79.3(6) . .
O10 U7 K1 51.8(6) . .
O48 U7 K6 59.9(8) . .
O85 U7 K6 120.1(8) . .
O21 U7 K6 47.8(5) . .
O62 U7 K6 41.7(7) . .
O25 U7 K6 82.3(5) . .
O60 U7 K6 100.3(4) . .
O27 U7 K6 136.6(7) . .
O10 U7 K6 146.7(7) . .
K1 U7 K6 99.3(3) . .
O83 U8 O7 179.1(11) . .
O83 U8 O12 88.6(10) . .
O7 U8 O12 91.0(9) . .
O83 U8 O23 90.6(10) . .
O7 U8 O23 90.1(10) . .
O12 U8 O23 140.9(9) . .
O83 U8 O94 88.5(9) . .
O7 U8 O94 91.4(8) . .
O12 U8 O94 148.0(9) . .
O23 U8 O94 71.0(8) . .
O83 U8 O24 93.1(10) . .
O7 U8 O24 87.5(9) . .
O12 U8 O24 71.3(9) . .
O23 U8 O24 69.7(9) . .
O94 U8 O24 140.7(9) . .
O83 U8 O81 91.2(10) . .
O7 U8 O81 87.9(10) . .
O12 U8 O81 71.2(9) . .
O23 U8 O81 147.9(8) . .
O94 U8 O81 77.0(8) . .
O24 U8 O81 142.1(9) . .
O83 U8 U13 94.0(8) . .
O7 U8 U13 86.8(7) . .
O12 U8 U13 106.1(7) . .
O23 U8 U13 34.9(6) . .
O94 U8 U13 105.9(6) . .
O24 U8 U13 34.8(7) . .
O81 U8 U13 174.1(6) . .
O83 U8 K3 145.2(8) . .
O7 U8 K3 34.2(7) . .
O12 U8 K3 58.6(6) . .
O23 U8 K3 121.6(7) . .
O94 U8 K3 112.6(5) . .
O24 U8 K3 87.3(7) . .
O81 U8 K3 68.7(7) . .
U13 U8 K3 105.40(16) . .
O83 U8 K1 141.9(8) . .
O7 U8 K1 37.9(6) . .
O12 U8 K1 117.3(6) . .
O23 U8 K1 85.6(6) . .
O94 U8 K1 54.4(5) . .
O24 U8 K1 120.6(7) . .
O81 U8 K1 73.4(6) . .
U13 U8 K1 103.84(14) . .
K3 U8 K1 60.87(19) . .
O26 U9 O84 177.0(10) . .
O26 U9 O22 91.2(9) . .
O84 U9 O22 91.7(10) . .
O26 U9 O37 89.7(10) . .
O84 U9 O37 91.5(10) . .
O22 U9 O37 68.3(9) . .
O26 U9 O13 94.2(9) . .
O84 U9 O13 86.6(10) . .
O22 U9 O13 71.6(9) . .
O37 U9 O13 139.8(9) . .
O26 U9 O96 90.9(8) . .
O84 U9 O96 87.0(8) . .
O22 U9 O96 139.7(9) . .
O37 U9 O96 71.4(8) . .
O13 U9 O96 148.3(9) . .
O26 U9 O53 84.9(9) . .
O84 U9 O53 92.6(10) . .
O22 U9 O53 142.1(9) . .
O37 U9 O53 149.0(8) . .
O13 U9 O53 71.2(8) . .
O96 U9 O53 78.2(8) . .
O26 U9 U15 89.2(8) . .
O84 U9 U15 93.3(8) . .
O22 U9 U15 34.7(7) . .
O37 U9 U15 33.7(6) . .
O13 U9 U15 106.3(6) . .
O96 U9 U15 105.1(6) . .
O53 U9 U15 173.4(6) . .
O26 U9 K2 35.8(7) . .
O84 U9 K2 144.4(8) . .
O22 U9 K2 86.7(7) . .
O37 U9 K2 120.4(7) . .
O13 U9 K2 59.1(6) . .
O96 U9 K2 116.4(5) . .
O53 U9 K2 68.5(6) . .
U15 U9 K2 104.88(15) . .
O26 U9 K9 33.0(6) . .
O84 U9 K9 144.4(7) . .
O22 U9 K9 119.7(7) . .
O37 U9 K9 85.9(6) . .
O13 U9 K9 117.4(6) . .
O96 U9 K9 58.5(5) . .
O53 U9 K9 73.1(6) . .
U15 U9 K9 103.44(14) . .
K2 U9 K9 60.50(17) . .
O58 U10 O2 176.0(10) . .
O58 U10 O52 88.6(10) . .
O2 U10 O52 92.5(10) . .
O58 U10 O46 89.8(9) . .
O2 U10 O46 87.5(9) . .
O52 U10 O46 153.7(9) . .
O58 U10 O3 90.9(11) . .
O2 U10 O3 91.0(10) . .
O52 U10 O3 135.1(9) . .
O46 U10 O3 71.2(8) . .
O58 U10 O9 94.3(9) . .
O2 U10 O9 89.7(10) . .
O52 U10 O9 69.0(9) . .
O46 U10 O9 137.2(9) . .
O3 U10 O9 66.2(9) . .
O58 U10 O71 88.6(9) . .
O2 U10 O71 87.9(10) . .
O52 U10 O71 77.9(8) . .
O46 U10 O71 75.8(8) . .
O3 U10 O71 147.0(8) . .
O9 U10 O71 146.7(8) . .
O58 U10 U16 96.3(7) . .
O2 U10 U16 87.3(8) . .
O52 U10 U16 102.5(7) . .
O46 U10 U16 103.8(6) . .
O3 U10 U16 33.0(6) . .
O9 U10 U16 33.5(7) . .
O71 U10 U16 175.2(6) . .
O58 U10 K1 150.5(8) . .
O2 U10 K1 29.8(8) . .
O52 U10 K1 63.2(7) . .
O46 U10 K1 111.2(6) . .
O3 U10 K1 114.9(7) . .
O9 U10 K1 84.2(7) . .
O71 U10 K1 77.5(6) . .
U16 U10 K1 98.35(15) . .
O58 U10 K3 143.0(7) . .
O2 U10 K3 34.0(7) . .
O52 U10 K3 121.3(7) . .
O46 U10 K3 53.6(6) . .
O3 U10 K3 82.5(6) . .
O9 U10 K3 115.5(7) . .
O71 U10 K3 78.3(6) . .
U16 U10 K3 97.48(15) . .
K1 U10 K3 59.52(19) . .
O109 U11 O44 177.3(10) . .
O109 U11 O49 88.2(9) . .
O44 U11 O49 89.1(9) . .
O109 U11 O43 90.1(8) . .
O44 U11 O43 92.6(9) . .
O49 U11 O43 177.8(9) . .
O109 U11 O32 93.3(9) . .
O44 U11 O32 89.0(9) . .
O49 U11 O32 144.5(8) . .
O43 U11 O32 37.0(8) . .
O109 U11 O72 90.5(9) . .
O44 U11 O72 88.9(8) . .
O49 U11 O72 72.8(8) . .
O43 U11 O72 108.6(8) . .
O32 U11 O72 71.7(8) . .
O109 U11 O25 89.3(9) . .
O44 U11 O25 91.4(8) . .
O49 U11 O25 109.2(8) . .
O43 U11 O25 69.4(8) . .
O32 U11 O25 106.3(7) . .
O72 U11 O25 178.0(7) . .
O109 U11 O21 92.7(9) . .
O44 U11 O21 86.3(9) . .
O49 U11 O21 72.2(8) . .
O43 U11 O21 106.5(8) . .
O32 U11 O21 142.9(8) . .
O72 U11 O21 144.8(7) . .
O25 U11 O21 37.3(7) . .
O109 U11 K2 126.9(7) . .
O44 U11 K2 53.8(7) . .
O49 U11 K2 98.5(6) . .
O43 U11 K2 83.6(6) . .
O32 U11 K2 53.3(5) . .
O72 U11 K2 44.0(6) . .
O25 U11 K2 135.2(6) . .
O21 U11 K2 139.6(5) . .
O109 U11 K6 117.9(7) . .
O44 U11 K6 59.7(8) . .
O49 U11 K6 41.1(6) . .
O43 U11 K6 139.2(6) . .
O32 U11 K6 148.3(6) . .
O72 U11 K6 100.7(5) . .
O25 U11 K6 81.2(5) . .
O21 U11 K6 47.7(5) . .
K2 U11 K6 99.4(3) . .
O33 U12 O79 177.7(9) . .
O33 U12 O41 93.5(8) . .
O79 U12 O41 88.8(8) . .
O33 U12 O42 92.7(9) . .
O79 U12 O42 89.0(8) . .
O41 U12 O42 34.6(7) . .
O33 U12 O90 87.1(8) . .
O79 U12 O90 90.6(8) . .
O41 U12 O90 178.6(8) . .
O42 U12 O90 146.7(8) . .
O33 U12 O31 85.8(9) . .
O79 U12 O31 93.3(8) . .
O41 U12 O31 106.7(8) . .
O42 U12 O31 72.2(8) . .
O90 U12 O31 74.7(8) . .
O33 U12 O28 92.6(9) . .
O79 U12 O28 88.3(8) . .
O41 U12 O28 71.4(8) . .
O42 U12 O28 106.0(8) . .
O90 U12 O28 107.3(8) . .
O31 U12 O28 177.4(8) . .
O33 U12 O73 89.2(9) . .
O79 U12 O73 90.5(8) . .
O41 U12 O73 106.0(7) . .
O42 U12 O73 140.6(7) . .
O90 U12 O73 72.7(8) . .
O31 U12 O73 147.2(8) . .
O28 U12 O73 34.6(7) . .
O33 U12 K3 50.9(7) . .
O79 U12 K3 127.2(7) . .
O41 U12 K3 134.2(6) . .
O42 U12 K3 143.6(5) . .
O90 U12 K3 45.6(6) . .
O31 U12 K3 99.1(6) . .
O28 U12 K3 81.4(6) . .
O73 U12 K3 54.3(5) . .
O33 U12 K7 57.2(7) . .
O79 U12 K7 123.2(7) . .
O41 U12 K7 78.3(5) . .
O42 U12 K7 51.3(5) . .
O90 U12 K7 103.1(5) . .
O31 U12 K7 41.8(6) . .
O28 U12 K7 135.6(6) . .
O73 U12 K7 146.3(6) . .
K3 U12 K7 98.3(3) . .
O33 U12 K8 15.0(6) . .
O79 U12 K8 167.1(6) . .
O41 U12 K8 80.2(5) . .
O42 U12 K8 85.8(5) . .
O90 U12 K8 100.2(5) . .
O31 U12 K8 96.2(6) . .
O28 U12 K8 81.8(5) . .
O73 U12 K8 86.1(5) . .
K3 U12 K8 59.51(17) . .
K7 U12 K8 61.3(3) . .
O11 U13 O67 177.1(10) . .
O11 U13 O117 85.6(9) . .
O67 U13 O117 95.7(8) . .
O11 U13 O65 89.1(9) . .
O67 U13 O65 93.7(8) . .
O117 U13 O65 78.3(8) . .
O11 U13 O18 90.2(10) . .
O67 U13 O18 87.6(9) . .
O117 U13 O18 76.0(7) . .
O65 U13 O18 154.3(9) . .
O11 U13 O24 90.0(10) . .
O67 U13 O24 90.3(10) . .
O117 U13 O24 147.2(8) . .
O65 U13 O24 69.2(9) . .
O18 U13 O24 136.5(9) . .
O11 U13 O23 89.0(10) . .
O67 U13 O23 88.4(8) . .
O117 U13 O23 146.0(7) . .
O65 U13 O23 135.2(9) . .
O18 U13 O23 70.4(8) . .
O24 U13 O23 66.1(9) . .
O11 U13 U8 87.8(8) . .
O67 U13 U8 90.8(7) . .
O117 U13 U8 173.3(4) . .
O65 U13 U8 102.5(6) . .
O18 U13 U8 103.2(6) . .
O24 U13 U8 33.4(6) . .
O23 U13 U8 32.7(6) . .
O11 U13 K5 34.5(8) . .
O67 U13 K5 148.4(6) . .
O117 U13 K5 73.8(5) . .
O65 U13 K5 55.3(6) . .
O18 U13 K5 117.3(6) . .
O24 U13 K5 84.3(7) . .
O23 U13 K5 117.1(6) . .
U8 U13 K5 101.05(19) . .
O11 U13 K6 35.4(8) . .
O67 U13 K6 142.9(7) . .
O117 U13 K6 69.9(4) . .
O65 U13 K6 115.2(6) . .
O18 U13 K6 56.2(6) . .
O24 U13 K6 120.6(7) . .
O23 U13 K6 86.6(6) . .
U8 U13 K6 104.0(2) . .
K5 U13 K6 62.1(2) . .
O105 U14 O120 178.5(9) . .
O105 U14 O100 97.7(8) . .
O120 U14 O100 83.8(8) . .
O105 U14 O130 68.8(7) . .
O120 U14 O130 111.9(6) . .
O100 U14 O130 75.1(6) . .
O105 U14 O86 92.2(8) . .
O120 U14 O86 86.7(8) . .
O100 U14 O86 144.8(7) . .
O130 U14 O86 77.3(7) . .
O105 U14 O1 91.2(9) . .
O120 U14 O1 88.9(8) . .
O100 U14 O1 73.4(9) . .
O130 U14 O1 139.8(8) . .
O86 U14 O1 140.3(9) . .
O105 U14 O30 89.4(9) . .
O120 U14 O30 89.3(9) . .
O100 U14 O30 140.3(8) . .
O130 U14 O30 142.2(8) . .
O86 U14 O30 73.1(8) . .
O1 U14 O30 67.4(9) . .
O105 U14 K6 43.0(7) . .
O120 U14 K6 138.5(6) . .
O100 U14 K6 57.1(6) . .
O130 U14 K6 49.1(4) . .
O86 U14 K6 116.3(6) . .
O1 U14 K6 92.3(7) . .
O30 U14 K6 129.1(7) . .
O105 U14 K5 37.9(6) . .
O120 U14 K5 141.4(5) . .
O100 U14 K5 119.1(6) . .
O130 U14 K5 53.9(4) . .
O86 U14 K5 56.3(6) . .
O1 U14 K5 125.8(7) . .
O30 U14 K5 89.8(7) . .
K6 U14 K5 64.3(3) . .
O105 U14 U3 87.3(6) . .
O120 U14 U3 91.9(5) . .
O100 U14 U3 107.1(5) . .
O130 U14 U3 156.0(4) . .
O86 U14 U3 107.0(6) . .
O1 U14 U3 33.7(7) . .
O30 U14 U3 33.9(6) . .
K6 U14 U3 111.3(2) . .
K5 U14 U3 108.01(18) . .
O104 U15 O17 177.5(10) . .
O104 U15 O115 85.6(8) . .
O17 U15 O115 94.2(9) . .
O104 U15 O36 91.4(9) . .
O17 U15 O36 91.0(9) . .
O115 U15 O36 78.8(8) . .
O104 U15 O37 94.0(9) . .
O17 U15 O37 87.4(10) . .
O115 U15 O37 148.2(8) . .
O36 U15 O37 69.5(9) . .
O104 U15 O80 85.9(8) . .
O17 U15 O80 91.7(9) . .
O115 U15 O80 75.3(8) . .
O36 U15 O80 154.1(9) . .
O37 U15 O80 136.4(9) . .
O104 U15 O22 91.4(10) . .
O17 U15 O22 87.4(10) . .
O115 U15 O22 144.7(8) . .
O36 U15 O22 136.5(9) . .
O37 U15 O22 67.0(9) . .
O80 U15 O22 69.4(9) . .
O104 U15 U9 94.5(7) . .
O17 U15 U9 85.6(7) . .
O115 U15 U9 177.8(5) . .
O36 U15 U9 103.5(6) . .
O37 U15 U9 34.0(6) . .
O80 U15 U9 102.5(6) . .
O22 U15 U9 33.0(6) . .
O104 U15 K7 147.9(7) . .
O17 U15 K7 34.2(8) . .
O115 U15 K7 79.1(4) . .
O36 U15 K7 58.2(6) . .
O37 U15 K7 84.8(6) . .
O80 U15 K7 116.6(6) . .
O22 U15 K7 117.1(6) . .
U9 U15 K7 101.8(2) . .
O104 U15 K4 143.7(6) . .
O17 U15 K4 34.0(7) . .
O115 U15 K4 79.1(5) . .
O36 U15 K4 117.2(6) . .
O37 U15 K4 116.0(7) . .
O80 U15 K4 58.5(6) . .
O22 U15 K4 82.9(7) . .
U9 U15 K4 99.53(18) . .
K7 U15 K4 60.2(2) . .
O119 U16 O101 177.7(7) . .
O119 U16 O131 85.0(6) . .
O101 U16 O131 92.6(7) . .
O119 U16 O82 85.0(8) . .
O101 U16 O82 94.4(7) . .
O131 U16 O82 75.9(7) . .
O119 U16 O3 98.5(8) . .
O101 U16 O3 83.5(8) . .
O131 U16 O3 146.6(8) . .
O82 U16 O3 137.5(9) . .
O119 U16 O9 96.2(9) . .
O101 U16 O9 85.7(9) . .
O131 U16 O9 145.1(7) . .
O82 U16 O9 69.6(8) . .
O3 U16 O9 67.9(9) . .
O119 U16 O106 83.2(8) . .
O101 U16 O106 96.3(7) . .
O131 U16 O106 76.5(6) . .
O82 U16 O106 150.7(7) . .
O3 U16 O106 71.0(9) . .
O9 U16 O106 138.3(8) . .
O119 U16 P8 95.7(6) . .
O101 U16 P8 84.6(6) . .
O131 U16 P8 95.9(4) . .
O82 U16 P8 171.7(6) . .
O3 U16 P8 50.7(7) . .
O9 U16 P8 118.5(6) . .
O106 U16 P8 22.3(5) . .
O119 U16 K7 136.0(6) . .
O101 U16 K7 42.4(6) . .
O131 U16 K7 64.7(4) . .
O82 U16 K7 114.9(6) . .
O3 U16 K7 91.8(7) . .
O9 U16 K7 127.1(7) . .
O106 U16 K7 60.0(6) . .
P8 U16 K7 59.3(3) . .
O119 U16 K4 135.4(5) . .
O101 U16 K4 43.1(5) . .
O131 U16 K4 68.2(4) . .
O82 U16 K4 55.0(6) . .
O3 U16 K4 123.7(7) . .
O9 U16 K4 87.9(7) . .
O106 U16 K4 121.3(5) . .
P8 U16 K4 121.0(3) . .
K7 U16 K4 62.8(2) . .
O119 U16 U10 102.1(5) . .
O101 U16 U10 80.2(5) . .
O131 U16 U10 172.8(4) . .
O82 U16 U10 103.9(6) . .
O3 U16 U10 33.7(7) . .
O9 U16 U10 34.4(6) . .
O106 U16 U10 104.7(5) . .
P8 U16 U10 84.08(19) . .
K7 U16 U10 109.5(2) . .
K4 U16 U10 105.68(18) . .
O2 K1 O4 82.6(8) . .
O2 K1 O60 155.1(7) . .
O4 K1 O60 110.8(7) . .
O2 K1 O7 80.4(7) . .
O4 K1 O7 160.8(8) . .
O60 K1 O7 82.3(6) . .
O2 K1 O48 138.6(8) . .
O4 K1 O48 106.8(7) . .
O60 K1 O48 59.5(7) . .
O7 K1 O48 91.8(7) . .
O2 K1 O10 140.2(7) . .
O4 K1 O10 58.1(7) . .
O60 K1 O10 59.0(6) . .
O7 K1 O10 139.4(8) . .
O48 K1 O10 59.3(7) . .
O2 K1 O92 96.8(7) . .
O4 K1 O92 58.7(7) . .
O60 K1 O92 108.2(6) . .
O7 K1 O92 132.1(7) . .
O48 K1 O92 59.3(6) . .
O10 K1 O92 59.5(7) . .
O2 K1 O141 56.8(6) . .
O4 K1 O141 98.4(7) . .
O60 K1 O141 136.5(6) . .
O7 K1 O141 79.4(5) . .
O48 K1 O141 81.9(6) . .
O10 K1 O141 119.2(7) . .
O92 K1 O141 60.6(5) . .
O2 K1 O114 76.8(7) . .
O4 K1 O114 85.8(7) . .
O60 K1 O114 83.1(7) . .
O7 K1 O114 81.8(6) . .
O48 K1 O114 142.6(7) . .
O10 K1 O114 103.6(7) . .
O92 K1 O114 144.5(6) . .
O141 K1 O114 132.0(6) . .
O2 K1 O94 110.0(7) . .
O4 K1 O94 122.8(8) . .
O60 K1 O94 45.1(6) . .
O7 K1 O94 56.6(6) . .
O48 K1 O94 98.5(7) . .
O10 K1 O94 97.2(7) . .
O92 K1 O94 153.2(6) . .
O141 K1 O94 136.0(5) . .
O114 K1 O94 47.8(6) . .
O2 K1 P6 135.0(6) . .
O4 K1 P6 117.7(7) . .
O60 K1 P6 20.2(4) . .
O7 K1 P6 70.2(5) . .
O48 K1 P6 77.0(6) . .
O10 K1 P6 75.5(5) . .
O92 K1 P6 128.3(5) . .
O141 K1 P6 142.1(4) . .
O114 K1 P6 66.1(5) . .
O94 K1 P6 24.9(4) . .
O2 K1 U6 105.5(6) . .
O4 K1 U6 37.8(5) . .
O60 K1 U6 97.2(4) . .
O7 K1 U6 158.2(6) . .
O48 K1 U6 69.7(5) . .
O10 K1 U6 39.1(5) . .
O92 K1 U6 27.6(4) . .
O141 K1 U6 86.3(3) . .
O114 K1 U6 119.9(4) . .
O94 K1 U6 135.4(4) . .
P6 K1 U6 114.6(3) . .
O72 K2 O5 108.7(7) . .
O72 K2 O26 160.5(8) . .
O5 K2 O26 82.9(6) . .
O72 K2 O6 84.1(7) . .
O5 K2 O6 156.4(8) . .
O26 K2 O6 80.0(7) . .
O72 K2 O32 56.8(6) . .
O5 K2 O32 58.5(6) . .
O26 K2 O32 139.8(6) . .
O6 K2 O32 140.2(7) . .
O72 K2 O88 105.8(8) . .
O5 K2 O88 56.9(7) . .
O26 K2 O88 93.6(7) . .
O6 K2 O88 140.2(8) . .
O32 K2 O88 57.5(7) . .
O72 K2 O44 61.1(7) . .
O5 K2 O44 103.2(7) . .
O26 K2 O44 132.9(8) . .
O6 K2 O44 100.3(7) . .
O32 K2 O44 56.4(6) . .
O88 K2 O44 56.2(7) . .
O72 K2 P13 20.9(6) . .
O5 K2 P13 116.8(6) . .
O26 K2 P13 139.7(6) . .
O6 K2 P13 69.2(5) . .
O32 K2 P13 74.5(5) . .
O88 K2 P13 126.7(6) . .
O44 K2 P13 79.4(5) . .
O72 K2 P2 115.9(6) . .
O5 K2 P2 20.5(5) . .
O26 K2 P2 70.1(5) . .
O6 K2 P2 135.9(6) . .
O32 K2 P2 75.3(4) . .
O88 K2 P2 74.9(5) . .
O44 K2 P2 123.7(5) . .
P13 K2 P2 116.1(4) . .
O72 K2 U11 38.1(6) . .
O5 K2 U11 94.9(5) . .
O26 K2 U11 159.7(6) . .
O6 K2 U11 106.7(5) . .
O32 K2 U11 37.3(3) . .
O88 K2 U11 68.7(5) . .
O44 K2 U11 28.1(4) . .
P13 K2 U11 58.8(2) . .
P2 K2 U11 112.6(2) . .
O72 K2 U5 95.5(5) . .
O5 K2 U5 36.6(5) . .
O26 K2 U5 102.7(5) . .
O6 K2 U5 165.5(6) . .
O32 K2 U5 39.2(4) . .
O88 K2 U5 26.4(5) . .
O44 K2 U5 67.2(4) . .
P13 K2 U5 113.7(2) . .
P2 K2 U5 57.0(2) . .
U11 K2 U5 66.07(12) . .
O72 K2 U9 148.3(7) . .
O5 K2 U9 69.0(5) . .
O26 K2 U9 22.0(5) . .
O6 K2 U9 89.6(5) . .
O32 K2 U9 127.2(4) . .
O88 K2 U9 98.9(5) . .
O44 K2 U9 150.4(6) . .
P13 K2 U9 130.1(3) . .
P2 K2 U9 52.2(2) . .
U11 K2 U9 163.67(19) . .
U5 K2 U9 98.04(15) . .
O7 K3 O90 163.9(8) . .
O7 K3 O2 80.8(7) . .
O90 K3 O2 87.0(7) . .
O7 K3 O14 82.2(7) . .
O90 K3 O14 106.7(7) . .
O2 K3 O14 158.1(8) . .
O7 K3 O33 130.7(8) . .
O90 K3 O33 61.0(7) . .
O2 K3 O33 96.9(7) . .
O14 K3 O33 104.7(7) . .
O7 K3 O73 133.7(7) . .
O90 K3 O73 59.6(6) . .
O2 K3 O73 145.4(7) . .
O14 K3 O73 53.7(6) . .
O33 K3 O73 60.7(6) . .
O7 K3 O141 80.8(6) . .
O90 K3 O141 100.7(6) . .
O2 K3 O141 54.5(6) . .
O14 K3 O141 135.5(7) . .
O33 K3 O141 59.9(5) . .
O73 K3 O141 119.2(6) . .
O7 K3 O99 89.4(7) . .
O90 K3 O99 106.6(8) . .
O2 K3 O99 135.5(7) . .
O14 K3 O99 57.8(7) . .
O33 K3 O99 58.1(7) . .
O73 K3 O99 57.2(7) . .
O141 K3 O99 81.2(6) . .
O7 K3 O46 117.6(7) . .
O90 K3 O46 46.3(7) . .
O2 K3 O46 56.6(6) . .
O14 K3 O46 121.6(7) . .
O33 K3 O46 100.3(7) . .
O73 K3 O46 99.2(6) . .
O141 K3 O46 102.8(5) . .
O99 K3 O46 152.9(7) . .
O7 K3 O12 55.9(6) . .
O90 K3 O12 120.9(7) . .
O2 K3 O12 112.0(7) . .
O14 K3 O12 46.3(7) . .
O33 K3 O12 151.0(7) . .
O73 K3 O12 94.1(6) . .
O141 K3 O12 136.6(6) . .
O99 K3 O12 97.1(7) . .
O46 K3 O12 97.8(7) . .
O7 K3 P10 142.3(6) . .
O90 K3 P10 21.7(6) . .
O2 K3 P10 71.0(5) . .
O14 K3 P10 116.8(6) . .
O33 K3 P10 78.5(5) . .
O73 K3 P10 78.4(5) . .
O141 K3 P10 101.5(4) . .
O99 K3 P10 128.3(6) . .
O46 K3 P10 24.7(5) . .
O12 K3 P10 112.4(5) . .
O7 K3 P4 68.9(5) . .
O90 K3 P4 115.0(6) . .
O2 K3 P4 136.7(6) . .
O14 K3 P4 21.6(5) . .
O33 K3 P4 126.3(5) . .
O73 K3 P4 72.0(4) . .
O141 K3 P4 141.7(5) . .
O99 K3 P4 76.0(5) . .
O46 K3 P4 111.6(5) . .
O12 K3 P4 24.7(4) . .
P10 K3 P4 116.7(3) . .
O29 K4 O17 160.9(9) . .
O29 K4 O68 108.2(8) . .
O17 K4 O68 84.4(7) . .
O29 K4 O101 82.7(7) . .
O17 K4 O101 83.5(7) . .
O68 K4 O101 167.5(7) . .
O29 K4 O38 56.7(8) . .
O17 K4 O38 140.2(8) . .
O68 K4 O38 57.4(7) . .
O101 K4 O38 135.1(8) . .
O29 K4 O92 57.3(7) . .
O17 K4 O92 134.3(7) . .
O68 K4 O92 105.6(7) . .
O101 K4 O92 85.3(6) . .
O38 K4 O92 58.2(6) . .
O29 K4 O88 104.0(8) . .
O17 K4 O88 94.7(8) . .
O68 K4 O88 59.3(7) . .
O101 K4 O88 125.2(7) . .
O38 K4 O88 58.1(7) . .
O92 K4 O88 57.6(7) . .
O29 K4 O82 46.0(7) . .
O17 K4 O82 115.4(8) . .
O68 K4 O82 121.7(7) . .
O101 K4 O82 61.4(6) . .
O38 K4 O82 95.7(7) . .
O92 K4 O82 97.3(7) . .
O88 K4 O82 149.9(7) . .
O29 K4 P15 21.8(5) . .
O17 K4 P15 139.6(7) . .
O68 K4 P15 115.6(6) . .
O101 K4 P15 72.4(5) . .
O38 K4 P15 74.2(6) . .
O92 K4 P15 76.5(5) . .
O88 K4 P15 125.7(6) . .
O82 K4 P15 24.3(4) . .
O29 K4 P7 117.2(6) . .
O17 K4 P7 70.8(6) . .
O68 K4 P7 19.7(5) . .
O101 K4 P7 148.8(6) . .
O38 K4 P7 74.3(6) . .
O92 K4 P7 125.3(6) . .
O88 K4 P7 75.7(5) . .
O82 K4 P7 113.8(5) . .
P15 K4 P7 116.8(4) . .
O29 K4 U5 94.1(6) . .
O17 K4 U5 104.4(6) . .
O68 K4 U5 38.3(5) . .
O101 K4 U5 149.9(5) . .
O38 K4 U5 38.6(5) . .
O92 K4 U5 68.2(5) . .
O88 K4 U5 26.9(4) . .
O82 K4 U5 133.6(5) . .
P15 K4 U5 112.8(3) . .
P7 K4 U5 57.7(2) . .
O29 K4 U6 36.7(5) . .
O17 K4 U6 159.5(6) . .
O68 K4 U6 95.2(5) . .
O101 K4 U6 97.3(5) . .
O38 K4 U6 38.8(5) . .
O92 K4 U6 26.6(4) . .
O88 K4 U6 68.0(5) . .
O82 K4 U6 82.3(5) . .
P15 K4 U6 58.4(3) . .
P7 K4 U6 113.0(3) . .
U5 K4 U6 65.32(19) . .
O51 K5 O70 105.5(8) . .
O51 K5 O11 86.8(7) . .
O70 K5 O11 165.5(9) . .
O51 K5 O105 172.0(8) . .
O70 K5 O105 82.1(7) . .
O11 K5 O105 85.3(7) . .
O51 K5 O130 129.2(7) . .
O70 K5 O130 102.6(7) . .
O11 K5 O130 63.2(6) . .
O105 K5 O130 45.1(5) . .
O51 K5 O138 75.5(6) . .
O70 K5 O138 79.4(6) . .
O11 K5 O138 96.9(6) . .
O105 K5 O138 104.2(6) . .
O130 K5 O138 69.2(5) . .
O51 K5 O99 55.9(7) . .
O70 K5 O99 96.9(8) . .
O11 K5 O99 96.3(8) . .
O105 K5 O99 126.4(7) . .
O130 K5 O99 156.2(7) . .
O138 K5 O99 128.5(6) . .
O51 K5 O150 96.6(6) . .
O70 K5 O150 126.6(7) . .
O11 K5 O150 57.5(5) . .
O105 K5 O150 80.3(5) . .
O130 K5 O150 99.4(5) . .
O138 K5 O150 153.9(5) . .
O99 K5 O150 57.6(6) . .
O51 K5 O47 55.7(7) . .
O70 K5 O47 53.4(7) . .
O11 K5 O47 140.8(8) . .
O105 K5 O47 132.3(7) . .
O130 K5 O47 148.8(7) . .
O138 K5 O47 85.3(6) . .
O99 K5 O47 55.0(7) . .
O150 K5 O47 111.0(7) . .
O51 K5 O86 125.2(7) . .
O70 K5 O86 50.6(7) . .
O11 K5 O86 116.0(8) . .
O105 K5 O86 57.9(6) . .
O130 K5 O86 53.6(5) . .
O138 K5 O86 53.9(5) . .
O99 K5 O86 147.5(7) . .
O150 K5 O86 138.1(6) . .
O47 K5 O86 97.0(7) . .
O51 K5 O65 48.9(7) . .
O70 K5 O65 127.4(7) . .
O11 K5 O65 55.9(6) . .
O105 K5 O65 124.6(7) . .
O130 K5 O65 80.5(6) . .
O138 K5 O65 52.3(5) . .
O99 K5 O65 98.3(7) . .
O150 K5 O65 103.7(6) . .
O47 K5 O65 98.5(7) . .
O86 K5 O65 102.2(7) . .
O51 K5 P18 116.2(6) . .
O70 K5 P18 24.0(5) . .
O11 K5 P18 142.6(7) . .
O105 K5 P18 70.0(5) . .
O130 K5 P18 79.6(4) . .
O138 K5 P18 64.4(4) . .
O99 K5 P18 120.9(6) . .
O150 K5 P18 138.6(4) . .
O47 K5 P18 73.0(6) . .
O86 K5 P18 26.7(4) . .
O65 K5 P18 116.6(6) . .
O62 K6 O49 114.4(9) . .
O62 K6 O11 82.0(8) . .
O49 K6 O11 163.5(9) . .
O62 K6 O105 163.6(9) . .
O49 K6 O105 81.1(7) . .
O11 K6 O105 82.5(7) . .
O62 K6 O21 57.6(7) . .
O49 K6 O21 59.0(7) . .
O11 K6 O21 136.0(8) . .
O105 K6 O21 134.7(7) . .
O62 K6 O130 129.0(8) . .
O49 K6 O130 102.4(7) . .
O11 K6 O130 65.7(6) . .
O105 K6 O130 46.7(5) . .
O21 K6 O130 154.0(8) . .
O62 K6 O100 134.8(9) . .
O49 K6 O100 51.0(6) . .
O11 K6 O100 119.0(7) . .
O105 K6 O100 58.8(6) . .
O21 K6 O100 102.9(6) . .
O130 K6 O100 53.3(5) . .
O62 K6 O18 46.5(7) . .
O49 K6 O18 135.5(9) . .
O11 K6 O18 57.0(6) . .
O105 K6 O18 126.2(6) . .
O21 K6 O18 98.4(7) . .
O130 K6 O18 82.5(6) . .
O100 K6 O18 109.0(7) . .
O62 K6 P12 22.0(6) . .
O49 K6 P12 126.5(7) . .
O11 K6 P12 69.5(6) . .
O105 K6 P12 149.0(5) . .
O21 K6 P12 76.3(5) . .
O130 K6 P12 107.1(5) . .
O100 K6 P12 124.2(7) . .
O18 K6 P12 24.6(4) . .
O62 K6 P17 125.7(8) . .
O49 K6 P17 23.9(5) . .
O11 K6 P17 145.4(6) . .
O105 K6 P17 70.7(5) . .
O21 K6 P17 78.2(5) . .
O130 K6 P17 79.9(4) . .
O100 K6 P17 27.2(4) . .
O18 K6 P17 124.2(7) . .
P12 K6 P17 127.9(5) . .
O62 K6 U14 163.2(8) . .
O49 K6 U14 71.8(5) . .
O11 K6 U14 93.0(6) . .
O105 K6 U14 23.7(4) . .
O21 K6 U14 130.7(6) . .
O130 K6 U14 36.1(3) . .
O100 K6 U14 36.2(3) . .
O18 K6 U14 117.7(5) . .
P12 K6 U14 141.8(4) . .
P17 K6 U14 54.3(2) . .
O62 K6 U7 35.4(6) . .
O49 K6 U7 92.8(5) . .
O11 K6 U7 100.7(6) . .
O105 K6 U7 144.9(6) . .
O21 K6 U7 35.9(4) . .
O130 K6 U7 163.2(5) . .
O100 K6 U7 138.6(5) . .
O18 K6 U7 81.7(5) . .
P12 K6 U7 57.3(2) . .
P17 K6 U7 113.9(3) . .
U14 K6 U7 160.5(4) . .
O31 K7 O17 162.1(8) . .
O31 K7 O50 112.7(9) . .
O17 K7 O50 83.9(8) . .
O31 K7 O101 77.5(7) . .
O17 K7 O101 86.3(7) . .
O50 K7 O101 169.5(9) . .
O31 K7 O42 57.7(7) . .
O17 K7 O42 140.2(8) . .
O50 K7 O42 59.2(7) . .
O101 K7 O42 128.9(7) . .
O31 K7 O45 104.4(7) . .
O17 K7 O45 90.3(7) . .
O50 K7 O45 56.1(7) . .
O101 K7 O45 120.3(8) . .
O42 K7 O45 57.9(6) . .
O31 K7 O33 56.2(6) . .
O17 K7 O33 128.5(8) . .
O50 K7 O33 103.9(7) . .
O101 K7 O33 79.3(6) . .
O42 K7 O33 56.6(6) . .
O45 K7 O33 57.6(6) . .
O31 K7 O106 43.5(6) . .
O17 K7 O106 121.5(7) . .
O50 K7 O106 126.1(9) . .
O101 K7 O106 62.9(6) . .
O42 K7 O106 94.1(6) . .
O45 K7 O106 147.8(6) . .
O33 K7 O106 95.0(6) . .
O31 K7 P8 20.0(5) . .
O17 K7 P8 144.2(7) . .
O50 K7 P8 120.9(7) . .
O101 K7 P8 69.6(5) . .
O42 K7 P8 74.1(5) . .
O45 K7 P8 124.4(5) . .
O33 K7 P8 73.9(5) . .
O106 K7 P8 23.5(3) . .
O31 K7 P9 122.9(7) . .
O17 K7 P9 70.5(6) . .
O50 K7 P9 21.6(5) . .
O101 K7 P9 153.2(5) . .
O42 K7 P9 77.6(5) . .
O45 K7 P9 74.4(5) . .
O33 K7 P9 125.5(5) . .
O106 K7 P9 118.0(6) . .
P8 K7 P9 123.0(5) . .
O31 K7 U16 68.7(5) . .
O17 K7 U16 93.4(6) . .
O50 K7 U16 157.3(8) . .
O101 K7 U16 27.3(4) . .
O42 K7 U16 126.5(5) . .
O45 K7 U16 146.6(6) . .
O33 K7 U16 95.4(4) . .
O106 K7 U16 38.8(3) . .
P8 K7 U16 53.5(2) . .
P9 K7 U16 137.7(5) . .
O31 K7 U2 95.4(5) . .
O17 K7 U2 102.2(6) . .
O50 K7 U2 36.1(5) . .
O101 K7 U2 144.3(6) . .
O42 K7 U2 38.8(4) . .
O45 K7 U2 27.2(5) . .
O33 K7 U2 68.1(4) . .
O106 K7 U2 132.3(4) . .
P8 K7 U2 112.8(3) . .
P9 K7 U2 57.5(2) . .
U16 K7 U2 162.2(3) . .
O150 K8 O141 74.1(5) . .
O150 K8 O91 101.1(6) . .
O141 K8 O91 165.3(6) . .
O150 K8 O33 117.0(6) . .
O141 K8 O33 70.2(5) . .
O91 K8 O33 100.8(7) . .
O150 K8 O99 70.4(7) . .
O141 K8 O99 99.0(7) . .
O91 K8 O99 66.4(7) . .
O33 K8 O99 66.3(7) . .
O150 K8 O45 164.7(6) . .
O141 K8 O45 121.1(7) . .
O91 K8 O45 63.8(7) . .
O33 K8 O45 70.6(7) . .
O99 K8 O45 103.3(8) . .
O150 K8 K9 121.7(4) . .
O141 K8 K9 146.0(4) . .
O91 K8 K9 48.2(5) . .
O33 K8 K9 116.9(5) . .
O99 K8 K9 114.3(6) . .
O45 K8 K9 47.0(6) . .
O150 K8 K3 70.4(4) . .
O141 K8 K3 49.9(3) . .
O91 K8 K3 115.5(5) . .
O33 K8 K3 46.9(5) . .
O99 K8 K3 50.2(6) . .
O45 K8 K3 117.0(6) . .
K9 K8 K3 158.8(2) . .
O150 K8 K7 145.7(4) . .
O141 K8 K7 71.6(4) . .
O91 K8 K7 112.4(5) . .
O33 K8 K7 51.1(5) . .
O99 K8 K7 116.3(6) . .
O45 K8 K7 49.5(5) . .
K9 K8 K7 87.5(2) . .
K3 K8 K7 88.3(2) . .
O150 K8 K5 48.1(4) . .
O141 K8 K5 118.5(4) . .
O91 K8 K5 53.6(5) . .
O33 K8 K5 114.7(5) . .
O99 K8 K5 48.6(6) . .
O45 K8 K5 117.2(5) . .
K9 K8 K5 89.8(2) . .
K3 K8 K5 87.5(2) . .
K7 K8 K5 160.9(2) . .
O150 K8 U12 120.9(4) . .
O141 K8 U12 80.1(3) . .
O91 K8 U12 91.0(5) . .
O33 K8 U12 9.9(4) . .
O99 K8 U12 62.4(6) . .
O45 K8 U12 64.4(5) . .
K9 K8 U12 109.24(18) . .
K3 K8 U12 52.64(17) . .
K7 K8 U12 53.88(15) . .
K5 K8 U12 109.79(18) . .
O150 K8 U1 103.1(3) . .
O141 K8 U1 159.0(4) . .
O91 K8 U1 7.3(5) . .
O33 K8 U1 93.7(4) . .
O99 K8 U1 61.2(6) . .
O45 K8 U1 62.2(5) . .
K9 K8 U1 53.15(14) . .
K3 K8 U1 109.30(19) . .
K7 K8 U1 109.32(19) . .
K5 K8 U1 55.05(16) . .
U12 K8 U1 83.96(9) . .
O8 K9 O26 157.8(8) . .
O8 K9 O6 78.9(7) . .
O26 K9 O6 82.4(7) . .
O8 K9 O89 106.4(7) . .
O26 K9 O89 86.1(6) . .
O6 K9 O89 155.1(7) . .
O8 K9 O45 109.7(7) . .
O26 K9 O45 92.4(7) . .
O6 K9 O45 141.2(8) . .
O89 K9 O45 61.0(7) . .
O8 K9 O91 61.9(7) . .
O26 K9 O91 133.6(7) . .
O6 K9 O91 98.9(7) . .
O89 K9 O91 105.1(6) . .
O45 K9 O91 58.1(6) . .
O8 K9 O56 59.9(7) . .
O26 K9 O56 138.8(8) . .
O6 K9 O56 138.6(7) . .
O89 K9 O56 54.6(6) . .
O45 K9 O56 59.9(7) . .
O91 K9 O56 59.2(7) . .
O8 K9 O112 86.0(7) . .
O26 K9 O112 77.8(6) . .
O6 K9 O112 75.2(7) . .
O89 K9 O112 80.8(6) . .
O45 K9 O112 141.3(7) . .
O91 K9 O112 147.8(6) . .
O56 K9 O112 104.3(7) . .
O8 K9 P5 117.2(7) . .
O26 K9 P5 68.9(5) . .
O6 K9 P5 133.7(6) . .
O89 K9 P5 22.4(4) . .
O45 K9 P5 77.4(5) . .
O91 K9 P5 127.3(5) . .
O56 K9 P5 75.2(5) . .
O112 K9 P5 64.0(5) . .
O8 K9 U2 98.2(6) . .
O26 K9 U2 102.7(6) . .
O6 K9 U2 166.3(6) . .
O89 K9 U2 38.6(4) . .
O45 K9 U2 27.5(5) . .
O91 K9 U2 68.3(4) . .
O56 K9 U2 39.2(5) . .
O112 K9 U2 118.2(5) . .
P5 K9 U2 59.5(2) . .
O8 K9 U1 39.2(5) . .
O26 K9 U1 160.7(6) . .
O6 K9 U1 103.7(5) . .
O89 K9 U1 94.5(4) . .
O45 K9 U1 71.3(5) . .
O91 K9 U1 28.1(4) . .
O56 K9 U1 40.3(5) . .
O112 K9 U1 121.4(4) . .
P5 K9 U1 115.5(3) . .
U2 K9 U1 67.52(15) . .
O8 K9 P1 17.9(5) . .
O26 K9 P1 140.0(6) . .
O6 K9 P1 65.8(5) . .
O89 K9 P1 112.8(5) . .
O45 K9 P1 127.5(5) . .
O91 K9 P1 77.3(5) . .
O56 K9 P1 74.8(5) . .
O112 K9 P1 71.4(4) . .
P5 K9 P1 116.6(3) . .
U2 K9 P1 113.9(3) . .
U1 K9 P1 56.81(19) . .
O124 K10 O147 110.0(5) . 1_655
O124 K10 O112 93.7(6) . .
O147 K10 O112 128.3(6) 1_655 .
O124 K10 O107 66.1(6) . 1_655
O147 K10 O107 122.9(6) 1_655 1_655
O112 K10 O107 108.6(7) . 1_655
O124 K10 O19 132.7(6) . .
O147 K10 O19 96.5(6) 1_655 .
O112 K10 O19 99.6(7) . .
O107 K10 O19 66.6(7) 1_655 .
O124 K10 O63 95.6(6) . 1_655
O147 K10 O63 66.6(6) 1_655 1_655
O112 K10 O63 157.7(7) . 1_655
O107 K10 O63 57.8(6) 1_655 1_655
O19 K10 O63 59.6(6) . 1_655
O124 K10 O40 142.6(7) . .
O147 K10 O40 107.0(6) 1_655 .
O112 K10 O40 58.4(6) . .
O107 K10 O40 97.6(7) 1_655 .
O19 K10 O40 45.1(6) . .
O63 K10 O40 103.6(7) 1_655 .
O124 K10 P1 133.6(5) . .
O147 K10 P1 111.9(5) 1_655 .
O112 K10 P1 75.4(5) . .
O107 K10 P1 74.9(5) 1_655 .
O19 K10 P1 24.2(4) . .
O63 K10 P1 83.6(5) 1_655 .
O40 K10 P1 24.5(5) . .
O124 K10 K9 91.6(4) . .
O147 K10 K9 156.8(4) 1_655 .
O112 K10 K9 38.5(5) . .
O107 K10 K9 72.6(5) 1_655 .
O19 K10 K9 73.0(5) . .
O63 K10 K9 120.8(5) 1_655 .
O40 K10 K9 50.9(5) . .
P1 K10 K9 52.1(2) . .
O19 P1 O8 110.8(15) . .
O19 P1 O40 110.6(15) . .
O8 P1 O40 108.6(14) . .
O19 P1 C1 113.9(14) . .
O8 P1 C1 109.8(16) . .
O40 P1 C1 102.8(15) . .
O19 P1 K10 58.2(9) . .
O8 P1 K10 91.6(11) . .
O40 P1 K10 66.1(11) . .
C1 P1 K10 158.4(11) . .
O19 P1 K9 126.6(10) . .
O8 P1 K9 34.3(9) . .
O40 P1 K9 74.4(10) . .
C1 P1 K9 116.4(11) . .
K10 P1 K9 79.6(3) . .
O64 P2 O13 110.4(14) . .
O64 P2 O5 118.4(13) . .
O13 P2 O5 105.1(13) . .
O64 P2 C2 110.7(12) . .
O13 P2 C2 103.4(15) . .
O5 P2 C2 107.8(14) . .
O64 P2 K2 133.3(9) . .
O13 P2 K2 67.4(10) . .
O5 P2 K2 37.7(7) . .
C2 P2 K2 115.2(9) . .
O52 P3 O20 114.1(15) . .
O52 P3 O4 111.8(14) . .
O20 P3 O4 113.8(14) . .
O52 P3 C3 97.8(15) . .
O20 P3 C3 107.4(14) . .
O4 P3 C3 110.7(16) . .
O52 P3 K1 75.6(10) . .
O20 P3 K1 132.5(10) . .
O4 P3 K1 36.3(9) . .
C3 P3 K1 117.5(11) . .
O14 P4 O76 108.8(13) . .
O14 P4 O12 113.4(13) . .
O76 P4 O12 113.2(14) . .
O14 P4 C4 110.8(15) . .
O76 P4 C4 110.8(12) . .
O12 P4 C4 99.6(15) . .
O14 P4 K3 44.6(8) . .
O76 P4 K3 127.9(9) . .
O12 P4 K3 68.8(10) . .
C4 P4 K3 120.3(9) . .
O96 P5 O78 113.6(13) . .
O96 P5 O89 114.7(13) . .
O78 P5 O89 102.8(10) . .
O96 P5 C5 101.3(13) . .
O78 P5 C5 112.0(13) . .
O89 P5 C5 112.9(13) . .
O96 P5 K9 69.6(9) . .
O78 P5 K9 129.9(8) . .
O89 P5 K9 45.8(8) . .
C5 P5 K9 116.2(11) . .
O93 P6 O60 126.2(10) . .
O93 P6 O94 107.3(12) . .
O60 P6 O94 102.2(12) . .
O93 P6 C6 107.3(15) . .
O60 P6 C6 108.1(15) . .
O94 P6 C6 103.5(14) . .
O93 P6 K1 135.0(9) . .
O60 P6 K1 39.3(8) . .
O94 P6 K1 63.0(8) . .
C6 P6 K1 117.7(12) . .
O68 P7 O80 112.8(14) . .
O68 P7 O102 116.6(13) . .
O80 P7 O102 110.7(13) . .
O68 P7 C2 108.3(14) . .
O80 P7 C2 100.0(16) . .
O102 P7 C2 107.0(12) . .
O68 P7 K4 41.9(9) . .
O80 P7 K4 70.9(10) . .
O102 P7 K4 137.5(9) . .
C2 P7 K4 114.6(9) . .
O31 P8 O106 109.2(13) . .
O31 P8 O55 118.1(14) . .
O106 P8 O55 104.9(12) . .
O31 P8 C7 109.0(15) . .
O106 P8 C7 105.4(14) . .
O55 P8 C7 109.4(15) . .
O31 P8 U16 96.9(10) . .
O106 P8 U16 40.3(9) . .
O55 P8 U16 139.7(8) . .
C7 P8 U16 73.7(10) . .
O31 P8 K7 39.3(8) . .
O106 P8 K7 69.9(10) . .
O55 P8 K7 129.3(10) . .
C7 P8 K7 120.7(12) . .
U16 P8 K7 67.3(3) . .
O54 P9 O50 108.6(14) . .
O54 P9 O36 116.4(14) . .
O50 P9 O36 107.1(14) . .
O54 P9 C5 114.9(15) . .
O50 P9 C5 110.9(15) . .
O36 P9 C5 98.5(13) . .
O54 P9 K7 126.6(11) . .
O50 P9 K7 40.7(10) . .
O36 P9 K7 66.4(10) . .
C5 P9 K7 117.3(11) . .
O90 P10 O57 114.0(12) . .
O90 P10 O46 109.6(15) . .
O57 P10 O46 110.0(14) . .
O90 P10 C7 107.7(14) . .
O57 P10 C7 108.5(14) . .
O46 P10 C7 106.8(13) . .
O90 P10 K3 42.0(10) . .
O57 P10 K3 133.5(9) . .
O46 P10 K3 67.7(10) . .
C7 P10 K3 116.7(11) . .
O111 P11 O71 111.0(14) . .
O111 P11 O81 115.0(13) . .
O71 P11 O81 113.8(14) . .
O111 P11 O114 104.9(12) . .
O71 P11 O114 104.4(13) . .
O81 P11 O114 106.6(13) . .
O18 P12 O39 109.3(14) . .
O18 P12 O62 110.2(15) . .
O39 P12 O62 117.3(14) . .
O18 P12 C6 105.3(13) . .
O39 P12 C6 106.1(15) . .
O62 P12 C6 107.9(16) . .
O18 P12 K6 68.1(10) . .
O39 P12 K6 131.3(10) . .
O62 P12 K6 42.1(11) . .
C6 P12 K6 121.8(11) . .
O72 P13 O15 108.5(14) . .
O72 P13 O69 112.6(12) . .
O15 P13 O69 114.6(14) . .
O72 P13 C8 111.4(14) . .
O15 P13 C8 97.4(13) . .
O69 P13 C8 111.4(14) . .
O72 P13 K2 38.4(9) . .
O15 P13 K2 70.2(10) . .
O69 P13 K2 129.0(9) . .
C8 P13 K2 118.4(11) . .
O103 P14 O65 114.4(14) . .
O103 P14 O51 111.4(12) . .
O65 P14 O51 104.9(13) . .
O103 P14 C4 112.7(13) . .
O65 P14 C4 102.5(15) . .
O51 P14 C4 110.5(14) . .
O103 P14 K5 126.8(9) . .
O65 P14 K5 64.2(10) . .
O51 P14 K5 40.7(8) . .
C4 P14 K5 119.5(9) . .
O29 P15 O82 107.6(15) . .
O29 P15 O113 118.0(13) . .
O82 P15 O113 111.2(13) . .
O29 P15 C3 110.3(15) . .
O82 P15 C3 103.0(15) . .
O113 P15 C3 105.7(13) . .
O29 P15 K4 41.7(10) . .
O82 P15 K4 66.1(10) . .
O113 P15 K4 131.2(9) . .
C3 P15 K4 122.7(11) . .
O53 P16 O112 104.0(13) . .
O53 P16 O77 111.7(14) . .
O112 P16 O77 108.1(13) . .
O53 P16 O98 106.3(13) . .
O112 P16 O98 114.5(12) . .
O77 P16 O98 112.0(13) . .
O34 P17 O49 109.2(13) . .
O34 P17 O100 117.9(12) . .
O49 P17 O100 106.4(12) . .
O34 P17 C8 112.1(15) . .
O49 P17 C8 109.9(14) . .
O100 P17 C8 100.8(13) . .
O34 P17 K6 124.4(11) . .
O49 P17 K6 43.5(8) . .
O100 P17 K6 63.3(9) . .
C8 P17 K6 122.4(11) . .
O110 P18 O70 108.9(13) . .
O110 P18 O86 113.0(13) . .
O70 P18 O86 108.7(14) . .
O110 P18 C1 115.5(15) . .
O70 P18 C1 108.3(15) . .
O86 P18 C1 102.1(15) . .
O110 P18 K5 123.5(10) . .
O70 P18 K5 45.3(9) . .
O86 P18 K5 63.6(9) . .
C1 P18 K5 120.3(11) . .
O131 P19 O152 106.5(11) . .
O131 P19 O115 123.5(13) . .
O152 P19 O115 106.7(12) . .
O131 P19 O144 85.6(11) . .
O152 P19 O144 135.3(12) . .
O115 P19 O144 100.9(11) . .
O132 P20 O117 119.9(14) . .
O132 P20 O151 79.0(10) . .
O117 P20 O151 108.6(11) . .
O132 P20 O130 120.2(11) . .
O117 P20 O130 97.8(11) . .
O151 P20 O130 133.1(11) . .
C8 O1 U14 123(2) . .
C8 O1 U3 123(2) . .
U14 O1 U3 112.5(11) . .
U10 O2 K1 129.9(12) . .
U10 O2 K3 124.4(11) . .
K1 O2 K3 97.1(7) . .
C7 O3 U16 123(2) . .
C7 O3 U10 123(2) . .
U16 O3 U10 113.2(11) . .
P3 O4 U6 138.6(13) . .
P3 O4 K1 123.7(12) . .
U6 O4 K1 96.9(9) . .
P2 O5 U5 137.4(11) . .
P2 O5 K2 121.8(11) . .
U5 O5 K2 100.2(8) . .
U3 O6 K9 133.2(12) . .
U3 O6 K2 127.5(11) . .
K9 O6 K2 92.0(7) . .
U8 O7 K3 123.8(11) . .
U8 O7 K1 119.6(9) . .
K3 O7 K1 94.3(7) . .
P1 O8 U1 136.2(14) . .
P1 O8 K9 127.9(13) . .
U1 O8 K9 94.9(9) . .
C3 O9 U16 126.4(19) . .
C3 O9 U10 120(2) . .
U16 O9 U10 112.1(10) . .
O27 O10 U6 68.8(13) . .
O27 O10 U7 68.9(14) . .
U6 O10 U7 121.3(11) . .
O27 O10 K1 129.0(17) . .
U6 O10 K1 88.3(8) . .
U7 O10 K1 88.2(7) . .
U13 O11 K5 124.8(10) . .
U13 O11 K6 123.8(11) . .
K5 O11 K6 96.2(8) . .
P4 O12 U8 124.4(15) . .
P4 O12 K3 86.5(11) . .
U8 O12 K3 86.6(7) . .
P2 O13 U9 119.8(15) . .
P4 O14 U4 147.0(13) . .
P4 O14 K3 113.9(11) . .
U4 O14 K3 97.0(7) . .
P13 O15 U3 127.7(13) . .
O56 O16 U2 74.7(13) . .
O56 O16 U1 74.7(14) . .
U2 O16 U1 126.9(11) . .
U15 O17 K7 122.9(11) . .
U15 O17 K4 123.8(10) . .
K7 O17 K4 96.8(8) . .
P12 O18 U13 121.9(14) . .
P12 O18 K6 87.3(11) . .
U13 O18 K6 86.9(7) . .
P1 O19 K10 97.5(10) . .
O25 O21 U7 71.0(12) . .
O25 O21 U11 68.6(11) . .
U7 O21 U11 122.2(9) . .
O25 O21 K6 144.7(15) . .
U7 O21 K6 96.3(7) . .
U11 O21 K6 93.7(8) . .
C2 O22 U9 124(2) . .
C2 O22 U15 121(2) . .
U9 O22 U15 112.2(11) . .
C6 O23 U8 123.7(19) . .
C6 O23 U13 122.3(18) . .
U8 O23 U13 112.3(10) . .
C4 O24 U8 122(2) . .
C4 O24 U13 124(2) . .
U8 O24 U13 111.8(11) . .
O21 O25 U7 69.9(11) . .
O21 O25 U11 74.1(12) . .
U7 O25 U11 125.0(7) . .
U9 O26 K9 126.3(10) . .
U9 O26 K2 122.3(11) . .
K9 O26 K2 94.9(7) . .
O10 O27 U6 74.4(14) . .
O10 O27 U7 75.3(13) . .
U6 O27 U7 128.9(11) . .
O73 O28 U4 72.9(12) . .
O73 O28 U12 76.3(11) . .
U4 O28 U12 126.8(10) . .
P15 O29 U6 141.3(15) . .
P15 O29 K4 116.6(13) . .
U6 O29 K4 101.5(9) . .
C1 O30 U14 119.6(19) . .
C1 O30 U3 127(2) . .
U14 O30 U3 112.2(10) . .
P8 O31 U12 137.4(13) . .
P8 O31 K7 120.7(11) . .
U12 O31 K7 101.7(9) . .
O43 O32 U11 71.0(11) . .
O43 O32 U5 71.2(11) . .
U11 O32 U5 123.3(9) . .
O43 O32 K2 135.4(14) . .
U11 O32 K2 89.3(6) . .
U5 O32 K2 89.1(7) . .
U12 O33 K8 155.1(10) . .
U12 O33 K3 101.2(9) . .
K8 O33 K3 91.9(7) . .
U12 O33 K7 95.7(9) . .
K8 O33 K7 89.7(7) . .
K3 O33 K7 134.9(7) . .
O38 O35 U6 75.9(14) . .
O38 O35 U5 73.9(14) . .
U6 O35 U5 128.4(10) . .
P9 O36 U15 124.7(14) . .
C5 O37 U15 123.1(19) . .
C5 O37 U9 121(2) . .
U15 O37 U9 112.3(10) . .
O35 O38 U5 68.7(14) . .
O35 O38 U6 66.6(12) . .
U5 O38 U6 119.2(9) . .
O35 O38 K4 129.1(14) . .
U5 O38 K4 88.8(8) . .
U6 O38 K4 89.0(8) . .
P1 O40 U3 122.8(15) . .
P1 O40 K10 89.4(11) . .
U3 O40 K10 143.6(10) . .
O42 O41 U12 75.4(13) . .
O42 O41 U2 78.5(13) . .
U12 O41 U2 132.6(8) . .
O41 O42 U12 70.0(13) . .
O41 O42 U2 67.7(13) . .
U12 O42 U2 122.4(10) . .
O41 O42 K7 132.4(15) . .
U12 O42 K7 91.8(8) . .
U2 O42 K7 89.2(6) . .
O32 O43 U11 71.9(11) . .
O32 O43 U5 74.0(12) . .
U11 O43 U5 125.6(10) . .
U11 O44 K2 98.1(9) . .
U2 O45 K8 153.1(11) . .
U2 O45 K9 103.6(11) . .
K8 O45 K9 89.0(8) . .
U2 O45 K7 96.9(10) . .
K8 O45 K7 89.9(7) . .
K9 O45 K7 135.6(8) . .
P10 O46 U10 122.2(12) . .
P10 O46 K3 87.6(11) . .
U10 O46 K3 91.5(8) . .
O61 O47 U1 72.9(13) . .
O61 O47 U4 70.3(14) . .
U1 O47 U4 122.5(10) . .
O61 O47 K5 139.9(15) . .
U1 O47 K5 91.7(8) . .
U4 O47 K5 89.3(8) . .
U7 O48 K1 102.5(11) . .
P17 O49 U11 141.4(13) . .
P17 O49 K6 112.5(10) . .
U11 O49 K6 106.1(10) . .
P9 O50 U2 141.5(17) . .
P9 O50 K7 117.7(13) . .
U2 O50 K7 99.7(10) . .
P14 O51 U4 137.7(13) . .
P14 O51 K5 115.6(12) . .
U4 O51 K5 105.5(7) . .
P3 O52 U10 125.0(16) . .
P16 O53 U9 140.3(15) . .
O16 O56 U2 68.9(14) . .
O16 O56 U1 69.9(13) . .
U2 O56 U1 120.5(11) . .
O16 O56 K9 129.7(18) . .
U2 O56 K9 87.9(8) . .
U1 O56 K9 87.0(8) . .
P6 O60 U7 142.7(12) . .
P6 O60 K1 120.6(11) . .
U7 O60 K1 95.8(7) . .
O47 O61 U4 73.7(15) . .
O47 O61 U1 71.3(14) . .
U4 O61 U1 123.5(9) . .
P12 O62 U7 140.8(17) . .
P12 O62 K6 115.9(14) . .
U7 O62 K6 102.9(11) . .
U6 O63 K10 154.2(11) . 1_455
P14 O65 U13 126.9(14) . .
P14 O65 K5 90.7(11) . .
U13 O65 K5 89.2(6) . .
P7 O68 U5 144.4(14) . .
P7 O68 K4 118.4(13) . .
U5 O68 K4 94.8(6) . .
P18 O70 U1 142.9(15) . .
P18 O70 K5 110.7(12) . .
U1 O70 K5 105.9(10) . .
P11 O71 U10 141.6(15) . .
P13 O72 U11 140.2(14) . .
P13 O72 K2 120.7(13) . .
U11 O72 K2 97.9(8) . .
O28 O73 U4 69.4(11) . .
O28 O73 U12 69.1(11) . .
U4 O73 U12 120.3(9) . .
O28 O73 K3 129.2(14) . .
U4 O73 K3 90.4(7) . .
U12 O73 K3 84.3(5) . .
P16 O77 U3 139.9(14) . .
P7 O80 U15 124.5(14) . .
P11 O81 U8 142.7(14) . .
P15 O82 U16 125.7(13) . .
P15 O82 K4 89.7(11) . .
U16 O82 K4 88.6(7) . .
P18 O86 U14 119.5(11) . .
P18 O86 K5 89.8(10) . .
U14 O86 K5 86.8(7) . .
U5 O88 K2 103.0(11) . .
U5 O88 K4 99.8(10) . .
K2 O88 K4 131.8(9) . .
P5 O89 U2 145.9(13) . .
P5 O89 K9 111.8(10) . .
U2 O89 K9 92.0(6) . .
P10 O90 U12 144.0(15) . .
P10 O90 K3 116.3(13) . .
U12 O90 K3 95.8(8) . .
U1 O91 K8 162.0(12) . .
U1 O91 K9 101.3(10) . .
K8 O91 K9 90.3(6) . .
U6 O92 K1 99.4(10) . .
U6 O92 K4 101.6(8) . .
K1 O92 K4 133.3(8) . .
P6 O94 U8 123.8(13) . .
P6 O94 K1 92.1(10) . .
U8 O94 K1 91.1(6) . .
P5 O96 U9 122.7(13) . .
U4 O99 K8 157.1(14) . .
U4 O99 K5 100.7(10) . .
K8 O99 K5 91.1(7) . .
U4 O99 K3 98.9(10) . .
K8 O99 K3 87.6(7) . .
K5 O99 K3 131.2(10) . .
P17 O100 U14 119.6(12) . .
P17 O100 K6 89.5(9) . .
U14 O100 K6 86.7(7) . .
U16 O101 K7 110.3(8) . .
U16 O101 K4 109.8(7) . .
K7 O101 K4 92.3(6) . .
U14 O105 K5 120.1(8) . .
U14 O105 K6 113.2(9) . .
K5 O105 K6 94.3(7) . .
P8 O106 U16 117.4(13) . .
P8 O106 K7 86.6(10) . .
U16 O106 K7 81.1(6) . .
P16 O112 K10 126.9(12) . .
P16 O112 K9 120.5(12) . .
K10 O112 K9 104.1(7) . .
P11 O114 K1 117.3(11) . .
P19 O115 U15 140.6(10) . .
P20 O117 U13 154.9(11) . .
P20 O130 U14 135.2(9) . .
P20 O130 K6 112.3(9) . .
U14 O130 K6 94.8(5) . .
P20 O130 K5 125.4(8) . .
U14 O130 K5 90.3(5) . .
K6 O130 K5 85.5(5) . .
P19 O131 U16 168.2(11) . .
K8 O141 K1 133.9(6) . .
K8 O141 K3 90.4(4) . .
K1 O141 K3 83.6(4) . .
K8 O150 K5 95.1(5) . .
O30 C1 C11 108(3) . .
O30 C1 P18 111(2) . .
C11 C1 P18 115(2) . .
O30 C1 P1 101(2) . .
C11 C1 P1 105(2) . .
P18 C1 P1 116(2) . .
O22 C2 C12 106(3) . .
O22 C2 P2 108(2) . .
C12 C2 P2 111.6(18) . .
O22 C2 P7 109(2) . .
C12 C2 P7 106.3(19) . .
P2 C2 P7 115.1(19) . .
C13 C3 O9 112(3) . .
C13 C3 P3 117(2) . .
O9 C3 P3 106(2) . .
C13 C3 P15 105(2) . .
O9 C3 P15 100(2) . .
P3 C3 P15 114.3(19) . .
C9 C4 O24 114(3) . .
C9 C4 P4 108(2) . .
O24 C4 P4 104(2) . .
C9 C4 P14 114(2) . .
O24 C4 P14 102(2) . .
P4 C4 P14 114.5(19) . .
O37 C5 C16 112(2) . .
O37 C5 P9 106(2) . .
C16 C5 P9 113(2) . .
O37 C5 P5 107(2) . .
C16 C5 P5 107(2) . .
P9 C5 P5 111.8(14) . .
O23 C6 C15 106.7(19) . .
O23 C6 P6 107(2) . .
C15 C6 P6 112(2) . .
O23 C6 P12 104(2) . .
C15 C6 P12 108(2) . .
P6 C6 P12 117.7(15) . .
O3 C7 C10 108(2) . .
O3 C7 P8 108(2) . .
C10 C7 P8 113(2) . .
O3 C7 P10 107(2) . .
C10 C7 P10 101.6(18) . .
P8 C7 P10 119.7(15) . .
O1 C8 C14 111(2) . .
O1 C8 P17 107(2) . .
C14 C8 P17 106(2) . .
O1 C8 P13 105(2) . .
C14 C8 P13 117(2) . .
P17 C8 P13 110.3(14) . .

loop_
_geom_bond_atom_site_label_1
_geom_bond_atom_site_label_2
_geom_bond_distance
_geom_bond_site_symmetry_2
U1 O91 1.82(2) .
U1 O74 1.82(2) .
U1 O70 2.25(2) .
U1 O47 2.38(3) .
U1 O16 2.39(2) .
U1 O61 2.40(2) .
U1 O8 2.40(2) .
U1 O56 2.45(3) .
U1 K9 3.789(8) .
U1 K5 4.020(11) .
U1 K8 4.424(5) .
U2 O87 1.78(3) .
U2 O45 1.79(3) .
U2 O41 2.31(2) .
U2 O16 2.31(2) .
U2 O50 2.33(2) .
U2 O89 2.36(2) .
U2 O56 2.39(3) .
U2 O42 2.45(2) .
U2 K9 3.781(9) .
U2 K7 3.903(11) .
U2 K8 4.455(6) .
U3 O6 1.74(2) .
U3 O66 1.78(3) .
U3 O77 2.28(2) .
U3 O15 2.31(2) .
U3 O40 2.39(2) .
U3 O1 2.38(3) .
U3 O30 2.39(3) .
U3 U14 3.965(2) .
U3 K9 4.168(9) .
U3 K2 4.185(8) .
U4 O59 1.78(2) .
U4 O99 1.80(2) .
U4 O28 2.26(2) .
U4 O14 2.31(2) .
U4 O51 2.32(2) .
U4 O73 2.31(2) .
U4 O61 2.36(2) .
U4 O47 2.40(3) .
U4 K3 3.868(11) .
U4 K5 3.952(11) .
U4 K8 4.474(6) .
U5 O88 1.77(2) .
U5 O75 1.83(2) .
U5 O35 2.34(2) .
U5 O5 2.35(2) .
U5 O38 2.41(3) .
U5 O68 2.40(2) .
U5 O43 2.42(2) .
U5 O32 2.45(2) .
U5 K2 3.881(7) .
U5 K4 3.861(12) .
U6 O92 1.77(2) .
U6 O63 1.81(2) .
U6 O27 2.30(3) .
U6 O35 2.30(2) .
U6 O4 2.33(2) .
U6 O10 2.38(2) .
U6 O29 2.37(2) .
U6 O38 2.43(3) .
U6 K1 3.771(8) .
U6 K4 3.880(12) .
U7 O48 1.80(3) .
U7 O85 1.85(3) .
U7 O21 2.33(2) .
U7 O62 2.35(3) .
U7 O25 2.35(2) .
U7 O60 2.36(2) .
U7 O27 2.36(2) .
U7 O10 2.45(3) .
U7 K1 3.810(9) .
U7 K6 3.954(12) .
U8 O83 1.72(2) .
U8 O7 1.82(2) .
U8 O12 2.31(2) .
U8 O23 2.31(3) .
U8 O94 2.33(2) .
U8 O24 2.34(3) .
U8 O81 2.32(2) .
U8 U13 3.951(2) .
U8 K3 4.037(11) .
U8 K1 4.123(8) .
U9 O26 1.78(2) .
U9 O84 1.85(2) .
U9 O22 2.33(3) .
U9 O37 2.39(3) .
U9 O13 2.39(2) .
U9 O96 2.40(2) .
U9 O53 2.45(2) .
U9 U15 3.956(2) .
U9 K2 4.027(7) .
U9 K9 4.080(8) .
U10 O58 1.80(2) .
U10 O2 1.87(2) .
U10 O52 2.32(2) .
U10 O46 2.40(2) .
U10 O3 2.40(3) .
U10 O9 2.42(2) .
U10 O71 2.43(2) .
U10 U16 3.972(2) .
U10 K1 4.139(9) .
U10 K3 4.190(11) .
U11 O109 1.73(2) .
U11 O44 1.81(2) .
U11 O49 2.24(2) .
U11 O43 2.29(2) .
U11 O32 2.304(18) .
U11 O72 2.37(3) .
U11 O25 2.41(2) .
U11 O21 2.49(2) .
U11 K2 3.798(7) .
U11 K6 3.977(12) .
U12 O33 1.81(2) .
U12 O79 1.881(19) .
U12 O41 2.30(2) .
U12 O42 2.37(2) .
U12 O90 2.38(3) .
U12 O31 2.393(19) .
U12 O28 2.42(2) .
U12 O73 2.519(18) .
U12 K3 3.788(11) .
U12 K7 3.941(11) .
U12 K8 4.414(6) .
U13 O11 1.73(2) .
U13 O67 1.75(2) .
U13 O117 2.29(2) .
U13 O65 2.32(2) .
U13 O18 2.43(2) .
U13 O24 2.43(3) .
U13 O23 2.45(2) .
U13 K5 4.003(11) .
U13 K6 4.039(12) .
U14 O105 1.698(19) .
U14 O120 1.830(19) .
U14 O100 2.295(18) .
U14 O130 2.292(15) .
U14 O86 2.35(2) .
U14 O1 2.39(3) .
U14 O30 2.39(3) .
U14 K6 3.877(12) .
U14 K5 3.917(11) .
U15 O104 1.83(2) .
U15 O17 1.88(2) .
U15 O115 2.27(2) .
U15 O36 2.30(2) .
U15 O37 2.37(2) .
U15 O80 2.39(2) .
U15 O22 2.44(3) .
U15 K7 4.041(11) .
U15 K4 4.132(12) .
U16 O119 1.757(18) .
U16 O101 1.913(18) .
U16 O131 2.265(15) .
U16 O82 2.35(2) .
U16 O3 2.36(3) .
U16 O9 2.36(3) .
U16 O106 2.481(18) .
U16 P8 3.404(11) .
U16 K7 3.908(11) .
U16 K4 3.958(12) .
K1 O2 2.68(3) .
K1 O4 2.70(2) .
K1 O60 2.77(2) .
K1 O7 2.91(2) .
K1 O48 2.99(3) .
K1 O10 3.00(3) .
K1 O92 3.05(2) .
K1 O141 3.059(18) .
K1 O114 3.13(3) .
K1 O94 3.35(2) .
K1 P6 3.762(15) .
K2 O72 2.66(2) .
K2 O5 2.703(19) .
K2 O26 2.78(2) .
K2 O6 2.90(2) .
K2 O32 3.05(2) .
K2 O88 3.08(3) .
K2 O44 3.09(2) .
K2 P13 3.686(14) .
K2 P2 3.759(12) .
K3 O7 2.73(3) .
K3 O90 2.72(3) .
K3 O2 2.84(2) .
K3 O14 2.83(2) .
K3 O33 3.00(2) .
K3 O73 3.09(2) .
K3 O141 3.140(17) .
K3 O99 3.16(3) .
K3 O46 3.37(3) .
K3 O12 3.45(3) .
K3 P10 3.641(16) .
K3 P4 3.695(14) .
K4 O29 2.64(3) .
K4 O17 2.78(3) .
K4 O68 2.83(2) .
K4 O101 2.88(2) .
K4 O38 3.07(3) .
K4 O92 3.11(2) .
K4 O88 3.14(3) .
K4 O82 3.24(3) .
K4 P15 3.548(16) .
K4 P7 3.722(16) .
K5 O51 2.64(2) .
K5 O70 2.77(3) .
K5 O11 2.76(3) .
K5 O105 2.78(2) .
K5 O130 3.166(19) .
K5 O138 3.176(19) .
K5 O99 3.20(3) .
K5 O150 3.188(19) .
K5 O47 3.17(3) .
K5 O86 3.26(3) .
K5 O65 3.29(3) .
K5 P18 3.645(16) .
K6 O62 2.70(3) .
K6 O49 2.72(3) .
K6 O11 2.82(3) .
K6 O105 2.88(2) .
K6 O21 2.95(2) .
K6 O130 2.940(19) .
K6 O100 3.26(3) .
K6 O18 3.36(3) .
K6 P12 3.617(18) .
K6 P17 3.649(17) .
K7 O31 2.68(2) .
K7 O17 2.70(2) .
K7 O50 2.76(3) .
K7 O101 2.81(2) .
K7 O42 3.08(2) .
K7 O45 3.26(3) .
K7 O33 3.33(3) .
K7 O106 3.43(3) .
K7 P8 3.642(16) .
K7 P9 3.747(17) .
K8 O150 2.567(16) .
K8 O141 2.623(15) .
K8 O91 2.66(2) .
K8 O33 2.71(2) .
K8 O99 2.76(3) .
K8 O45 2.78(3) .
K8 K9 4.005(11) .
K9 O8 2.73(3) .
K9 O26 2.76(2) .
K9 O6 2.78(3) .
K9 O89 2.87(2) .
K9 O45 2.93(3) .
K9 O91 2.99(2) .
K9 O56 3.02(3) .
K9 O112 3.07(3) .
K9 P5 3.721(13) .
K9 P1 3.832(12) .
K10 O124 2.79(2) .
K10 O147 2.862(18) 1_655
K10 O112 2.99(2) .
K10 O107 3.08(2) 1_655
K10 O19 3.11(2) .
K10 O63 3.24(2) 1_655
K10 O40 3.31(3) .
K10 P1 3.626(15) .
P1 O19 1.50(3) .
P1 O8 1.49(3) .
P1 O40 1.51(3) .
P1 C1 1.88(4) .
P2 O64 1.49(2) .
P2 O13 1.55(3) .
P2 O5 1.55(2) .
P2 C2 1.82(4) .
P3 O52 1.54(3) .
P3 O20 1.53(3) .
P3 O4 1.56(3) .
P3 C3 1.80(4) .
P4 O14 1.49(2) .
P4 O76 1.53(2) .
P4 O12 1.55(3) .
P4 C4 1.86(4) .
P5 O96 1.48(3) .
P5 O78 1.52(2) .
P5 O89 1.53(2) .
P5 C5 1.93(3) .
P6 O93 1.49(2) .
P6 O60 1.51(2) .
P6 O94 1.59(2) .
P6 C6 1.75(3) .
P7 O68 1.43(2) .
P7 O80 1.54(3) .
P7 O102 1.55(2) .
P7 C2 1.84(4) .
P8 O31 1.45(3) .
P8 O106 1.45(2) .
P8 O55 1.51(2) .
P8 C7 1.81(3) .
P9 O54 1.50(3) .
P9 O50 1.56(3) .
P9 O36 1.61(2) .
P9 C5 1.82(3) .
P10 O90 1.50(3) .
P10 O57 1.52(2) .
P10 O46 1.52(3) .
P10 C7 1.82(3) .
P11 O111 1.43(2) .
P11 O71 1.46(2) .
P11 O81 1.59(2) .
P11 O114 1.61(2) .
P12 O18 1.51(2) .
P12 O39 1.52(3) .
P12 O62 1.50(3) .
P12 C6 1.86(4) .
P13 O72 1.53(3) .
P13 O15 1.56(3) .
P13 O69 1.54(2) .
P13 C8 1.87(3) .
P14 O103 1.45(2) .
P14 O65 1.55(3) .
P14 O51 1.63(2) .
P14 C4 1.88(4) .
P15 O29 1.47(3) .
P15 O82 1.46(2) .
P15 O113 1.62(2) .
P15 C3 1.94(3) .
P16 O53 1.46(2) .
P16 O112 1.58(3) .
P16 O77 1.62(2) .
P16 O98 1.60(2) .
P17 O34 1.49(2) .
P17 O49 1.60(3) .
P17 O100 1.67(2) .
P17 C8 1.86(3) .
P18 O110 1.39(2) .
P18 O70 1.59(3) .
P18 O86 1.64(2) .
P18 C1 1.77(3) .
P19 O131 1.43(2) .
P19 O152 1.619(19) .
P19 O115 1.61(2) .
P19 O144 1.637(18) .
P20 O132 1.381(19) .
P20 O117 1.45(2) .
P20 O151 1.586(18) .
P20 O130 1.657(19) .
O1 C8 1.40(4) .
O3 C7 1.45(4) .
O9 C3 1.45(4) .
O10 O27 1.48(4) .
O16 O56 1.47(4) .
O21 O25 1.57(3) .
O22 C2 1.38(4) .
O23 C6 1.49(4) .
O24 C4 1.48(4) .
O28 O73 1.47(3) .
O30 C1 1.44(4) .
O32 O43 1.46(3) .
O35 O38 1.53(3) .
O37 C5 1.38(4) .
O41 O42 1.39(3) .
O47 O61 1.47(3) .
O63 K10 3.24(2) 1_455
O107 K10 3.08(2) 1_455
O147 K10 2.862(18) 1_455
C1 C11 1.61(4) .
C2 C12 1.65(4) .
C3 C13 1.47(4) .
C4 C9 1.42(4) .
C5 C16 1.39(4) .
C6 C15 1.70(4) .
C7 C10 1.61(4) .
C8 C14 1.49(4) .
